data_7123457
loop_
_publ_author_name
'Nan, Zi-Ang'
'Xiao, Ying'
'Liu, Xiyan'
'Wang, Tan'
'Cheng, Xiaoling'
'Yang, Yang'
'Lei, Zhen'
'Wang, Quan-Ming'

_publ_section_title
;
 Monitoring the Growth of Ag-S Clusters through Crystallization of
 Intermediate Clusters
;
_journal_name_full 'Chemical Communications'
_journal_paper_doi 10.1039/C9CC03533H
_journal_year 2019
_chemical_formula_moiety 'C92 H165 Ag31 F24 N4 O16 S20, C2 N, C O, O, C'
_chemical_formula_sum 'C92 H0.5 Ag31 F24 N4 O16 S20'
_chemical_formula_weight 5858.63
_chemical_name_systematic
;
 ?
;
_space_group_crystal_system triclinic
_space_group_IT_number 2
_space_group_name_Hall '-P 1'
_space_group_name_H-M_alt 'P -1'
_symmetry_space_group_name_Hall '-P 1'
_symmetry_space_group_name_H-M 'P -1'
_atom_sites_solution_hydrogens geom
_audit_creation_date 2015-02-05
_audit_creation_method
;
Olex2 1.2
(compiled 2015.01.26 svn.r3150 for OlexSys, GUI svn.r4998)
;
_audit_update_record
;
2019-03-31 deposited with the CCDC.    2019-05-14 downloaded from the CCDC.
;
_cell_angle_alpha 97.942(2)
_cell_angle_beta 95.315(2)
_cell_angle_gamma 110.522(2)
_cell_formula_units_Z 2
_cell_length_a 14.9808(4)
_cell_length_b 19.2453(5)
_cell_length_c 32.5658(8)
_cell_measurement_temperature 293(2)
_cell_volume 8607.5(4)
_computing_molecular_graphics 'Olex2 (Dolomanov et al., 2009)'
_computing_publication_material 'Olex2 (Dolomanov et al., 2009)'
_computing_structure_refinement 'ShelXL (Sheldrick, 2008)'
_diffrn_ambient_temperature 293(2)
_diffrn_measured_fraction_theta_full 0.998
_diffrn_measured_fraction_theta_max 0.847
_diffrn_measurement_device_type 'multiwire proportional'
_diffrn_measurement_method 'phi and omega scans'
_diffrn_radiation_monochromator graphite
_diffrn_radiation_type MoK\a
_diffrn_radiation_wavelength 0.71073
_diffrn_reflns_av_R_equivalents 0.0397
_diffrn_reflns_av_unetI/netI 0.0673
_diffrn_reflns_Laue_measured_fraction_full 0.998
_diffrn_reflns_Laue_measured_fraction_max 0.847
_diffrn_reflns_limit_h_max 19
_diffrn_reflns_limit_h_min -20
_diffrn_reflns_limit_k_max 26
_diffrn_reflns_limit_k_min -26
_diffrn_reflns_limit_l_max 42
_diffrn_reflns_limit_l_min -30
_diffrn_reflns_number 77681
_diffrn_reflns_point_group_measured_fraction_full 0.998
_diffrn_reflns_point_group_measured_fraction_max 0.847
_diffrn_reflns_theta_full 26.000
_diffrn_reflns_theta_max 29.115
_diffrn_reflns_theta_min 2.988
_exptl_absorpt_coefficient_mu 3.743
_exptl_absorpt_correction_type none
_exptl_crystal_colour yellow
_exptl_crystal_colour_primary yellow
_exptl_crystal_density_diffrn 2.260
_exptl_crystal_description block
_exptl_crystal_F_000 5403
_exptl_crystal_size_max 0.2
_exptl_crystal_size_mid 0.2
_exptl_crystal_size_min 0.15
_refine_diff_density_max 2.446
_refine_diff_density_min -1.378
_refine_diff_density_rms 0.206
_refine_ls_extinction_method none
_refine_ls_goodness_of_fit_ref 1.151
_refine_ls_hydrogen_treatment constr
_refine_ls_matrix_type full
_refine_ls_number_parameters 1767
_refine_ls_number_reflns 39238
_refine_ls_number_restraints 0
_refine_ls_restrained_S_all 1.151
_refine_ls_R_factor_all 0.0947
_refine_ls_R_factor_gt 0.0682
_refine_ls_shift/su_max 0.093
_refine_ls_shift/su_mean 0.001
_refine_ls_structure_factor_coef Fsqd
_refine_ls_weighting_details
;
 w=1/[\s^2^(Fo^2^)+(0.0279P)^2^+130.8195P]
 where P=(Fo^2^+2Fc^2^)/3
;
_refine_ls_weighting_scheme calc
_refine_ls_wR_factor_gt 0.1411
_refine_ls_wR_factor_ref 0.1513
_reflns_Friedel_coverage 0.000
_reflns_number_gt 29544
_reflns_number_total 39238
_reflns_threshold_expression 'I > 2\s(I)'
_cod_data_source_file c9cc03533h2.cif
_cod_data_source_block p_CCDC1
_cod_original_formula_sum 'C92 H0.50 Ag31 F24 N4 O16 S20'
_cod_database_code 7123457
_shelxl_version_number 2013-2
_shelx_space_group_comment
;
The symmetry employed for this shelxl refinement is uniquely defined
by the following loop, which should always be used as a source of
symmetry information in preference to the above space-group names.
They are only intended as comments.
;
_olex2_refinement_description
;
1. Fixed Uiso
 At 1.5 times of:
  All C(H,H,H) groups
2.a Idealised Me refined as rotating group:
 C12(H12A,H12B,H12C), C10(H10A,H10B,H10C), C19(H19A,H19B,H19C), C27(H27A,H27B,
 H27C), C30(H30A,H30B,H30C), C25(H25A,H25B,H25C), C16(H16A,H16B,H16C), C31(H31A,
 H31B,H31C), C21(H21A,H21B,H21C), C22(H22A,H22B,H22C), C26(H26A,H26B,H26C),
 C24(H24A,H24B,H24C), C18(H18A,H18B,H18C), C43(H43A,H43B,H43C), C36(H36A,H36B,
 H36C), C39(H39A,H39B,H39C), C35(H35A,H35B,H35C), C40(H40A,H40B,H40C), C37(H37A,
 H37B,H37C), C41(H41A,H41B,H41C), C34(H34A,H34B,H34C), C32(H32A,H32B,H32C),
 C45(H45A,H45B,H45C), C53(H53A,H53B,H53C), C52(H52A,H52B,H52C), C58(H58A,H58B,
 H58C), C50(H50A,H50B,H50C), C51(H51A,H51B,H51C), C56(H56A,H56B,H56C), C47(H47A,
 H47B,H47C), C54(H54A,H54B,H54C), C46(H46A,H46B,H46C), C57(H57A,H57B,H57C),
 C59(H59A,H59B,H59C), C67(H67A,H67B,H67C), C61(H61A,H61B,H61C), C64(H64A,H64B,
 H64C), C63(H63A,H63B,H63C), C69(H69A,H69B,H69C), C204(H20A,H20B,H20C),
 C203(H20D,H20E,H20F), C65(H65A,H65B,H65C), C70(H70A,H70B,H70C), C206(H20G,H20H,
 H20I), C74(H74A,H74B,H74C), C72(H72A,H72B,H72C), C71(H71A,H71B,H71C), C76(H76A,
 H76B,H76C), C75(H75A,H75B,H75C), C208(H20J,H20K,H20L), C80(H80A,H80B,H80C),
 C81(H81A,H81B,H81C), C79(H79A,H79B,H79C), C77(H77A,H77B,H77C), C82(H82A,H82B,
 H82C)
;
_olex2_submission_special_instructions 'No special instructions were received'

loop_
_space_group_symop_operation_xyz
'x, y, z'
'-x, -y, -z'

loop_
_atom_site_label
_atom_site_type_symbol
_atom_site_fract_x
_atom_site_fract_y
_atom_site_fract_z
_atom_site_U_iso_or_equiv
_atom_site_adp_type
_atom_site_occupancy
_atom_site_site_symmetry_order
_atom_site_calc_flag
_atom_site_refinement_flags_posn
Ag1 Ag 0.52050(6) 0.15120(4) 0.77955(2) 0.02636(16) Uani 1 1 d .
Ag3 Ag 0.59297(6) 0.30585(4) 0.76260(2) 0.02669(17) Uani 1 1 d .
Ag2 Ag 0.45392(6) 0.18483(4) 0.70228(2) 0.02847(17) Uani 1 1 d .
Ag11 Ag 0.60405(7) 0.26467(5) 0.94952(3) 0.03379(19) Uani 1 1 d .
Ag9 Ag 0.47447(6) 0.40663(5) 0.74351(3) 0.03365(19) Uani 1 1 d .
Ag14 Ag 0.33401(6) 0.36795(5) 0.60312(3) 0.03461(19) Uani 1 1 d .
Ag5 Ag 0.48998(6) 0.18974(4) 0.86478(3) 0.03154(18) Uani 1 1 d .
Ag10 Ag 0.65218(6) 0.41699(5) 0.93149(3) 0.03437(19) Uani 1 1 d .
Ag4 Ag 0.54859(7) 0.36492(5) 0.84308(3) 0.0351(2) Uani 1 1 d .
Ag18 Ag 0.35234(6) -0.11367(5) 0.68931(3) 0.03333(19) Uani 1 1 d .
Ag8 Ag 0.31883(7) 0.25344(5) 0.66338(3) 0.0361(2) Uani 1 1 d .
Ag13 Ag 0.14231(7) -0.11041(5) 0.65693(3) 0.0362(2) Uani 1 1 d .
Ag20 Ag 0.49650(7) 0.24337(5) 0.60807(3) 0.0380(2) Uani 1 1 d .
Ag6 Ag 0.31554(7) 0.02517(5) 0.78348(3) 0.03483(19) Uani 1 1 d .
Ag30 Ag 0.66331(6) 0.25740(6) 0.67965(3) 0.0391(2) Uani 1 1 d .
Ag17 Ag 0.42038(8) -0.06876(5) 0.82615(3) 0.0424(2) Uani 1 1 d .
Ag23 Ag 0.76581(7) 0.52428(5) 0.83031(3) 0.0386(2) Uani 1 1 d .
Ag24 Ag 0.83272(7) 0.38870(5) 0.87310(3) 0.0391(2) Uani 1 1 d .
Ag7 Ag 0.22817(7) 0.05541(5) 0.69379(3) 0.0366(2) Uani 1 1 d .
Ag25 Ag 0.77273(7) 0.22754(5) 0.88802(3) 0.0383(2) Uani 1 1 d .
Ag26 Ag 0.52663(7) -0.01053(5) 0.75622(3) 0.0380(2) Uani 1 1 d .
Ag16 Ag 0.57147(7) 0.04676(5) 0.88721(3) 0.0391(2) Uani 1 1 d .
Ag15 Ag 0.47208(6) 0.49298(5) 0.67006(3) 0.0361(2) Uani 1 1 d .
Ag21 Ag 0.61454(7) 0.45876(5) 0.61117(3) 0.0414(2) Uani 1 1 d .
Ag19 Ag 0.38524(7) 0.04228(5) 0.62415(3) 0.0430(2) Uani 1 1 d .
Ag29 Ag 0.58959(6) 0.09533(5) 0.69475(3) 0.0395(2) Uani 1 1 d .
Ag22 Ag 0.66174(8) 0.54515(5) 0.75481(3) 0.0457(2) Uani 1 1 d .
Ag12 Ag 0.19130(7) -0.16348(6) 0.74328(3) 0.0445(2) Uani 1 1 d .
Ag31 Ag 0.80570(8) 0.33198(5) 0.77541(4) 0.0524(3) Uani 1 1 d .
Ag27 Ag 0.70620(7) 0.42178(6) 0.70273(3) 0.0505(3) Uani 1 1 d .
Ag28 Ag 0.71647(8) 0.15175(7) 0.79214(4) 0.0573(3) Uani 1 1 d .
S5 S 0.39922(19) 0.05345(13) 0.85642(8) 0.0241(5) Uani 1 1 d .
S3 S 0.53678(18) 0.31912(14) 0.69239(8) 0.0242(5) Uani 1 1 d .
S20 S 0.75530(18) 0.20394(15) 0.72820(8) 0.0256(5) Uani 1 1 d .
S1 S 0.63066(17) 0.26423(13) 0.82725(7) 0.0211(5) Uani 1 1 d .
S2 S 0.42141(17) 0.05489(13) 0.72091(8) 0.0217(5) Uani 1 1 d .
S9 S 0.57448(19) 0.47925(14) 0.81088(8) 0.0255(5) Uani 1 1 d .
S6 S 0.15858(18) -0.04524(14) 0.73341(8) 0.0268(5) Uani 1 1 d .
S19 S 0.54029(19) 0.13662(14) 0.61715(8) 0.0265(5) Uani 1 1 d .
S8 S 0.33822(18) 0.38416(14) 0.68537(8) 0.0252(5) Uani 1 1 d .
S16 S 0.81922(19) 0.46009(14) 0.76972(9) 0.0296(6) Uani 1 1 d .
S4 S 0.4929(2) 0.31296(14) 0.91053(8) 0.0278(5) Uani 1 1 d .
S15 S 0.6458(2) 0.54729(14) 0.67955(8) 0.0278(5) Uani 1 1 d .
S13 S 0.2896(2) -0.08936(14) 0.62494(8) 0.0274(5) Uani 1 1 d .
S14 S 0.4748(2) 0.34468(15) 0.57932(8) 0.0301(6) Uani 1 1 d .
S11 S 0.6720(2) 0.16875(14) 0.93512(8) 0.0281(5) Uani 1 1 d .
S10 S 0.7865(2) 0.48927(15) 0.90134(8) 0.0310(6) Uani 1 1 d .
S7 S 0.2656(2) 0.12084(15) 0.63535(10) 0.0338(6) Uani 1 1 d .
S12 S 0.3642(2) -0.15090(14) 0.75719(8) 0.0287(6) Uani 1 1 d .
S18 S 0.6480(2) 0.03750(15) 0.82046(9) 0.0297(6) Uani 1 1 d .
O10 O 0.6812(7) 0.4503(5) 1.0057(3) 0.051(2) Uani 1 1 d .
O13 O 0.7813(7) 0.3165(5) 0.6394(3) 0.055(3) Uani 1 1 d .
O9 O 0.6366(7) -0.0028(5) 0.6665(3) 0.050(2) Uani 1 1 d .
O3 O 0.7582(8) 0.6706(6) 0.7918(3) 0.062(3) Uani 1 1 d .
O2 O 0.3124(8) 0.4761(5) 0.5818(3) 0.055(3) Uani 1 1 d .
O8 O 0.5459(7) -0.0917(5) 0.6982(3) 0.043(2) Uani 1 1 d .
O12 O 0.7813(8) 0.4341(5) 0.6411(3) 0.055(3) Uani 1 1 d .
O6 O 0.4399(9) -0.1429(5) 0.8732(3) 0.067(3) Uani 1 1 d .
O7 O 0.5508(7) -0.0541(5) 0.9223(3) 0.053(2) Uani 1 1 d .
C9 C 0.5184(8) 0.5420(6) 0.8387(4) 0.033(2) Uani 1 1 d .
C11 C 0.3173(8) 0.0327(6) 0.8972(3) 0.030(2) Uani 1 1 d .
C13 C 0.5796(8) 0.1062(6) 0.5672(3) 0.029(2) Uani 1 1 d .
C4 C 0.6793(9) 0.6462(6) 0.6708(4) 0.033(3) Uani 1 1 d .
O1 O 0.3905(7) 0.5617(5) 0.6399(3) 0.052(2) Uani 1 1 d .
C3 C 0.9428(8) 0.5213(7) 0.7628(4) 0.036(3) Uani 1 1 d .
C8 C 0.2333(7) 0.4072(6) 0.7019(4) 0.030(2) Uani 1 1 d .
O4 O 0.8425(9) 0.6547(5) 0.8469(3) 0.073(3) Uani 1 1 d .
C5 C 0.4631(8) 0.3301(6) 0.5210(3) 0.033(2) Uani 1 1 d .
C7 C 0.5989(8) -0.0672(6) 0.6733(4) 0.031(2) Uani 1 1 d .
C12 C 0.2542(9) -0.0503(7) 0.8864(4) 0.043(3) Uani 1 1 d .
H12A H 0.2199 -0.0615 0.8584 0.064 Uiso 1 1 calc GR
H12B H 0.2089 -0.0620 0.9058 0.064 Uiso 1 1 calc GR
H12C H 0.2938 -0.0800 0.8880 0.064 Uiso 1 1 calc GR
C2 C 0.8614(7) 0.1893(6) 0.7071(3) 0.028(2) Uani 1 1 d .
O11 O 0.6774(9) 0.3362(6) 1.0159(3) 0.070(3) Uani 1 1 d .
C10 C 0.5784(12) 0.5767(8) 0.8822(4) 0.057(4) Uani 1 1 d .
H10A H 0.5810 0.5372 0.8968 0.086 Uiso 1 1 calc GR
H10B H 0.5492 0.6067 0.8979 0.086 Uiso 1 1 calc GR
H10C H 0.6426 0.6080 0.8794 0.086 Uiso 1 1 calc GR
C1 C 0.3800(9) -0.2436(6) 0.7520(4) 0.036(3) Uani 1 1 d .
C6 C 0.7451(10) 0.1593(7) 0.9818(4) 0.041(3) Uani 1 1 d .
C19 C 0.2159(9) -0.2407(6) 0.5888(4) 0.045(3) Uani 1 1 d .
H19A H 0.2490 -0.2508 0.6126 0.067 Uiso 1 1 calc GR
H19B H 0.2067 -0.2791 0.5648 0.067 Uiso 1 1 calc GR
H19C H 0.1543 -0.2407 0.5947 0.067 Uiso 1 1 calc GR
C27 C 0.6354(9) 0.6464(6) 0.6270(4) 0.038(3) Uani 1 1 d .
H27A H 0.6621 0.6214 0.6068 0.057 Uiso 1 1 calc GR
H27B H 0.6495 0.6975 0.6231 0.057 Uiso 1 1 calc GR
H27C H 0.5668 0.6202 0.6234 0.057 Uiso 1 1 calc GR
C30 C 0.1552(8) 0.3851(8) 0.6631(4) 0.045(3) Uani 1 1 d .
H30A H 0.1792 0.4161 0.6429 0.068 Uiso 1 1 calc GR
H30B H 0.0988 0.3925 0.6714 0.068 Uiso 1 1 calc GR
H30C H 0.1389 0.3330 0.6510 0.068 Uiso 1 1 calc GR
C15 C 0.0366(8) -0.0537(6) 0.7460(4) 0.037(3) Uani 1 1 d .
C14 C 0.3395(10) 0.5379(7) 0.6060(4) 0.040(3) Uani 1 1 d .
C23 C 0.4080(8) 0.3340(6) 0.9460(4) 0.036(3) Uani 1 1 d .
C25 C 0.2546(9) 0.0791(7) 0.8945(4) 0.043(3) Uani 1 1 d .
H25A H 0.2941 0.1318 0.9020 0.064 Uiso 1 1 calc GR
H25B H 0.2083 0.0664 0.9134 0.064 Uiso 1 1 calc GR
H25C H 0.2215 0.0686 0.8664 0.064 Uiso 1 1 calc GR
C16 C -0.0289(9) -0.1373(7) 0.7350(5) 0.050(3) Uani 1 1 d .
H16A H -0.0347 -0.1549 0.7054 0.075 Uiso 1 1 calc GR
H16B H -0.0915 -0.1433 0.7423 0.075 Uiso 1 1 calc GR
H16C H -0.0015 -0.1660 0.7503 0.075 Uiso 1 1 calc GR
C17 C 0.2754(8) -0.1643(6) 0.5796(3) 0.030(2) Uani 1 1 d .
C29 C 0.1561(9) 0.0964(7) 0.5957(4) 0.041(3) Uani 1 1 d .
C31 C 0.2709(10) 0.4902(7) 0.7196(4) 0.047(3) Uani 1 1 d .
H31A H 0.3176 0.5010 0.7442 0.071 Uiso 1 1 calc GR
H31B H 0.2184 0.5047 0.7270 0.071 Uiso 1 1 calc GR
H31C H 0.3005 0.5181 0.6991 0.071 Uiso 1 1 calc GR
C21 C 0.4975(10) 0.0879(7) 0.5316(4) 0.044(3) Uani 1 1 d .
H21A H 0.4420 0.0479 0.5366 0.067 Uiso 1 1 calc GR
H21B H 0.5166 0.0724 0.5056 0.067 Uiso 1 1 calc GR
H21C H 0.4819 0.1319 0.5301 0.067 Uiso 1 1 calc GR
C22 C 0.6078(10) 0.0408(7) 0.5713(4) 0.046(3) Uani 1 1 d .
H22A H 0.6594 0.0548 0.5943 0.069 Uiso 1 1 calc GR
H22B H 0.6286 0.0251 0.5459 0.069 Uiso 1 1 calc GR
H22C H 0.5534 -0.0001 0.5765 0.069 Uiso 1 1 calc GR
C26 C 0.3792(9) 0.0509(7) 0.9389(3) 0.041(3) Uani 1 1 d .
H26A H 0.4207 0.0226 0.9380 0.061 Uiso 1 1 calc GR
H26B H 0.3391 0.0378 0.9601 0.061 Uiso 1 1 calc GR
H26C H 0.4175 0.1038 0.9452 0.061 Uiso 1 1 calc GR
C28 C 0.7997(9) 0.3785(7) 0.6281(4) 0.040(3) Uani 1 1 d .
C24 C 0.4449(10) 0.4175(7) 0.9621(5) 0.052(4) Uani 1 1 d .
H24A H 0.5089 0.4335 0.9773 0.078 Uiso 1 1 calc GR
H24B H 0.4033 0.4289 0.9804 0.078 Uiso 1 1 calc GR
H24C H 0.4462 0.4435 0.9389 0.078 Uiso 1 1 calc GR
C20 C 0.8822(9) 0.5612(7) 0.9416(4) 0.043(3) Uani 1 1 d .
C18 C 0.2215(10) -0.1459(8) 0.5430(3) 0.045(3) Uani 1 1 d .
H18A H 0.1627 -0.1422 0.5507 0.067 Uiso 1 1 calc GR
H18B H 0.2066 -0.1852 0.5189 0.067 Uiso 1 1 calc GR
H18C H 0.2611 -0.0988 0.5364 0.067 Uiso 1 1 calc GR
O101 O 0.3882(7) 0.2981(6) 0.7878(3) 0.061(3) Uani 1 1 d .
O100 O 0.3141(8) 0.1942(6) 0.7408(4) 0.079(4) Uani 1 1 d .
C43 C 0.7405(9) -0.0487(8) 0.7790(4) 0.044(3) Uani 1 1 d .
H43A H 0.6771 -0.0823 0.7657 0.066 Uiso 1 1 calc GR
H43B H 0.7819 -0.0768 0.7815 0.066 Uiso 1 1 calc GR
H43C H 0.7659 -0.0110 0.7623 0.066 Uiso 1 1 calc GR
C201 C 0.7652(10) 0.5374(7) 0.5423(4) 0.043(3) Uani 1 1 d .
C44 C 0.8140(10) 0.6912(7) 0.8248(4) 0.040(3) Uani 1 1 d .
N1 N 0.7137(10) 0.5165(7) 0.5645(4) 0.060(3) Uani 1 1 d .
C36 C 0.1979(9) 0.3593(8) 0.7350(4) 0.045(3) Uani 1 1 d .
H36A H 0.1727 0.3069 0.7223 0.067 Uiso 1 1 calc GR
H36B H 0.1480 0.3722 0.7467 0.067 Uiso 1 1 calc GR
H36C H 0.2505 0.3687 0.7568 0.067 Uiso 1 1 calc GR
C42 C 0.7348(8) -0.0101(7) 0.8231(4) 0.036(3) Uani 1 1 d .
C39 C 0.3164(11) -0.2904(7) 0.7793(5) 0.059(4) Uani 1 1 d .
H39A H 0.3326 -0.2634 0.8077 0.088 Uiso 1 1 calc GR
H39B H 0.3261 -0.3373 0.7783 0.088 Uiso 1 1 calc GR
H39C H 0.2500 -0.3004 0.7692 0.088 Uiso 1 1 calc GR
C35 C 0.4048(11) 0.2903(8) 0.9809(4) 0.056(4) Uani 1 1 d .
H35A H 0.3811 0.2373 0.9694 0.084 Uiso 1 1 calc GR
H35B H 0.3628 0.3003 0.9994 0.084 Uiso 1 1 calc GR
H35C H 0.4685 0.3052 0.9962 0.084 Uiso 1 1 calc GR
C40 C 0.6400(14) 0.6879(8) 0.7033(4) 0.068(5) Uani 1 1 d .
H40A H 0.5710 0.6643 0.6996 0.101 Uiso 1 1 calc GR
H40B H 0.6577 0.7395 0.6999 0.101 Uiso 1 1 calc GR
H40C H 0.6666 0.6861 0.7310 0.101 Uiso 1 1 calc GR
C37 C 0.8252(10) 0.2339(8) 1.0000(4) 0.049(3) Uani 1 1 d .
H37A H 0.8733 0.2443 0.9818 0.073 Uiso 1 1 calc GR
H37B H 0.8538 0.2316 1.0272 0.073 Uiso 1 1 calc GR
H37C H 0.7996 0.2733 1.0026 0.073 Uiso 1 1 calc GR
C41 C 0.5202(11) 0.6027(8) 0.8136(4) 0.053(4) Uani 1 1 d .
H41A H 0.5858 0.6331 0.8122 0.079 Uiso 1 1 calc GR
H41B H 0.4894 0.6340 0.8268 0.079 Uiso 1 1 calc GR
H41C H 0.4866 0.5798 0.7857 0.079 Uiso 1 1 calc GR
C34 C 0.3748(10) -0.1603(8) 0.5715(5) 0.055(4) Uani 1 1 d .
H34A H 0.4098 -0.1119 0.5650 0.082 Uiso 1 1 calc GR
H34B H 0.3688 -0.1992 0.5482 0.082 Uiso 1 1 calc GR
H34C H 0.4088 -0.1675 0.5960 0.082 Uiso 1 1 calc GR
C38 C 0.5019(11) -0.1199(7) 0.9047(4) 0.045(3) Uani 1 1 d .
C33 C 0.6930(9) 0.4046(7) 1.0263(4) 0.039(3) Uani 1 1 d .
C32 C 0.5523(10) 0.3200(8) 0.5082(4) 0.050(3) Uani 1 1 d .
H32A H 0.6082 0.3626 0.5220 0.074 Uiso 1 1 calc GR
H32B H 0.5495 0.3162 0.4784 0.074 Uiso 1 1 calc GR
H32C H 0.5563 0.2748 0.5161 0.074 Uiso 1 1 calc GR
F4 F 0.6219(8) -0.1188(5) 0.6059(3) 0.076(3) Uani 1 1 d .
F5 F 0.5641(8) -0.1976(5) 0.6443(3) 0.080(3) Uani 1 1 d .
F3 F 0.2257(8) 0.2783(6) 0.8162(3) 0.083(3) Uani 1 1 d .
N2 N 0.1791(8) 0.3059(6) 0.5646(3) 0.046(3) Uani 1 1 d .
F1 F 0.1516(6) 0.1847(6) 0.7671(3) 0.084(3) Uani 1 1 d .
F2 F 0.2341(8) 0.1719(6) 0.8208(3) 0.088(3) Uani 1 1 d .
F6 F 0.7116(7) -0.1234(6) 0.6597(3) 0.090(3) Uani 1 1 d .
C49 C 0.2304(9) 0.2173(7) 0.7943(4) 0.038(3) Uani 1 1 d .
C45 C -0.0023(11) -0.0089(10) 0.7204(5) 0.068(5) Uani 1 1 d .
H45A H 0.0393 0.0433 0.7275 0.101 Uiso 1 1 calc GR
H45B H -0.0658 -0.0142 0.7262 0.101 Uiso 1 1 calc GR
H45C H -0.0053 -0.0271 0.6912 0.101 Uiso 1 1 calc GR
C48 C 0.3231(9) 0.2366(7) 0.7736(4) 0.043(3) Uani 1 1 d .
C53 C 0.7015(11) -0.0690(8) 0.8513(5) 0.058(4) Uani 1 1 d .
H53A H 0.7050 -0.0439 0.8793 0.087 Uiso 1 1 calc GR
H53B H 0.7424 -0.0978 0.8514 0.087 Uiso 1 1 calc GR
H53C H 0.6361 -0.1021 0.8408 0.087 Uiso 1 1 calc GR
C202 C 0.1035(10) 0.2822(7) 0.5467(4) 0.044(3) Uani 1 1 d .
C52 C 0.4859(9) -0.2284(7) 0.7675(5) 0.049(3) Uani 1 1 d .
H52A H 0.5264 -0.1921 0.7532 0.073 Uiso 1 1 calc GR
H52B H 0.4975 -0.2746 0.7619 0.073 Uiso 1 1 calc GR
H52C H 0.5002 -0.2092 0.7971 0.073 Uiso 1 1 calc GR
C55 C 0.6253(11) -0.1266(8) 0.6449(5) 0.051(4) Uani 1 1 d .
C58 C 0.6658(10) 0.1733(9) 0.5603(4) 0.058(4) Uani 1 1 d .
H58A H 0.6437 0.2112 0.5520 0.088 Uiso 1 1 calc GR
H58B H 0.6971 0.1566 0.5387 0.088 Uiso 1 1 calc GR
H58C H 0.7107 0.1942 0.5859 0.088 Uiso 1 1 calc GR
C50 C 0.9355(11) 0.5898(8) 0.7469(6) 0.064(5) Uani 1 1 d .
H50A H 0.8999 0.5745 0.7191 0.096 Uiso 1 1 calc GR
H50B H 0.9991 0.6252 0.7465 0.096 Uiso 1 1 calc GR
H50C H 0.9030 0.6130 0.7651 0.096 Uiso 1 1 calc GR
C51 C 0.3521(13) -0.2808(7) 0.7061(4) 0.060(4) Uani 1 1 d .
H51A H 0.2905 -0.2802 0.6955 0.090 Uiso 1 1 calc GR
H51B H 0.3485 -0.3321 0.7032 0.090 Uiso 1 1 calc GR
H51C H 0.3997 -0.2538 0.6904 0.090 Uiso 1 1 calc GR
C56 C 0.8390(12) 0.6173(8) 0.9594(5) 0.064(4) Uani 1 1 d .
H56A H 0.8276 0.6445 0.9381 0.096 Uiso 1 1 calc GR
H56B H 0.8829 0.6521 0.9828 0.096 Uiso 1 1 calc GR
H56C H 0.7791 0.5908 0.9684 0.096 Uiso 1 1 calc GR
C47 C 0.0894(9) 0.1326(7) 0.6144(5) 0.051(4) Uani 1 1 d .
H47A H 0.0778 0.1184 0.6411 0.077 Uiso 1 1 calc GR
H47B H 0.0293 0.1156 0.5958 0.077 Uiso 1 1 calc GR
H47C H 0.1193 0.1865 0.6180 0.077 Uiso 1 1 calc GR
C54 C 0.8339(8) 0.0474(7) 0.8428(4) 0.047(3) Uani 1 1 d .
H54A H 0.8536 0.0860 0.8261 0.071 Uiso 1 1 calc GR
H54B H 0.8796 0.0228 0.8440 0.071 Uiso 1 1 calc GR
H54C H 0.8311 0.0698 0.8706 0.071 Uiso 1 1 calc GR
C46 C 0.0464(10) -0.0233(9) 0.7930(4) 0.062(4) Uani 1 1 d .
H46A H 0.0643 -0.0560 0.8090 0.093 Uiso 1 1 calc GR
H46B H -0.0140 -0.0213 0.7994 0.093 Uiso 1 1 calc GR
H46C H 0.0952 0.0265 0.8000 0.093 Uiso 1 1 calc GR
C57 C 0.9401(10) 0.2667(9) 0.7124(7) 0.087(6) Uani 1 1 d .
H57A H 0.9203 0.2959 0.6944 0.130 Uiso 1 1 calc GR
H57B H 0.9983 0.2614 0.7050 0.130 Uiso 1 1 calc GR
H57C H 0.9517 0.2918 0.7410 0.130 Uiso 1 1 calc GR
C59 C 0.3735(10) 0.2572(8) 0.5035(4) 0.052(3) Uani 1 1 d .
H59A H 0.3865 0.2142 0.5100 0.077 Uiso 1 1 calc GR
H59B H 0.3596 0.2521 0.4736 0.077 Uiso 1 1 calc GR
H59C H 0.3191 0.2602 0.5159 0.077 Uiso 1 1 calc GR
F7 F 0.7371(7) 0.5047(5) 1.0859(3) 0.079(3) Uani 1 1 d .
F10 F 0.2247(7) 0.5972(6) 0.6128(4) 0.092(4) Uani 1 1 d .
F11 F 0.2651(9) 0.5829(5) 0.5520(3) 0.098(4) Uani 1 1 d .
F12 F 0.3629(8) 0.6651(5) 0.6002(3) 0.089(3) Uani 1 1 d .
F16 F 0.8953(12) 0.4522(6) 0.5841(5) 0.142(6) Uani 1 1 d .
F14 F 0.5433(12) -0.1641(7) 0.9653(3) 0.133(6) Uani 1 1 d .
F8 F 0.6959(11) 0.3950(6) 1.0981(3) 0.118(5) Uani 1 1 d .
F9 F 0.8297(9) 0.4442(9) 1.0773(4) 0.141(6) Uani 1 1 d .
N3 N 0.0932(9) -0.2689(7) 0.6927(4) 0.059(3) Uani 1 1 d .
C60 C 0.7368(10) 0.4353(8) 1.0725(4) 0.051(3) Uani 1 1 d .
C68 C 0.8638(12) 0.3888(8) 0.5939(5) 0.054(4) Uani 1 1 d .
C205 C 0.0548(11) -0.3178(8) 0.6662(5) 0.050(3) Uani 1 1 d .
C67 C 0.4483(13) 0.3966(9) 0.5073(5) 0.067(5) Uani 1 1 d .
H67A H 0.3958 0.4046 0.5193 0.100 Uiso 1 1 calc GR
H67B H 0.4337 0.3875 0.4773 0.100 Uiso 1 1 calc GR
H67C H 0.5060 0.4406 0.5166 0.100 Uiso 1 1 calc GR
F13 F 0.4509(12) -0.2441(6) 0.9183(5) 0.152(7) Uani 1 1 d .
C61 C 0.9101(11) 0.5249(9) 0.9758(4) 0.063(4) Uani 1 1 d .
H61A H 0.8562 0.5051 0.9902 0.095 Uiso 1 1 calc GR
H61B H 0.9631 0.5617 0.9952 0.095 Uiso 1 1 calc GR
H61C H 0.9289 0.4845 0.9639 0.095 Uiso 1 1 calc GR
C64 C 0.3109(9) 0.3087(8) 0.9182(5) 0.054(4) Uani 1 1 d .
H64A H 0.3151 0.3405 0.8977 0.081 Uiso 1 1 calc GR
H64B H 0.2629 0.3120 0.9351 0.081 Uiso 1 1 calc GR
H64C H 0.2936 0.2574 0.9043 0.081 Uiso 1 1 calc GR
C63 C 0.4171(10) 0.4912(9) 0.8416(5) 0.057(4) Uani 1 1 d .
H63A H 0.3808 0.4714 0.8139 0.085 Uiso 1 1 calc GR
H63B H 0.3867 0.5195 0.8577 0.085 Uiso 1 1 calc GR
H63C H 0.4193 0.4502 0.8550 0.085 Uiso 1 1 calc GR
C62 C 0.2942(12) 0.5941(8) 0.5922(4) 0.053(4) Uani 1 1 d .
C69 C 0.1049(11) 0.0095(7) 0.5870(5) 0.062(4) Uani 1 1 d .
H69A H 0.1480 -0.0134 0.5767 0.093 Uiso 1 1 calc GR
H69B H 0.0485 -0.0049 0.5664 0.093 Uiso 1 1 calc GR
H69C H 0.0866 -0.0072 0.6125 0.093 Uiso 1 1 calc GR
C204 C 0.0060(10) 0.2520(9) 0.5232(5) 0.061(4) Uani 1 1 d .
H20A H 0.0088 0.2403 0.4938 0.092 Uiso 1 1 calc GR
H20B H -0.0234 0.2889 0.5278 0.092 Uiso 1 1 calc GR
H20C H -0.0316 0.2071 0.5325 0.092 Uiso 1 1 calc GR
F15 F 0.5856(14) -0.2003(10) 0.9090(6) 0.181(9) Uani 1 1 d .
C203 C 0.8369(12) 0.5696(9) 0.5152(5) 0.065(4) Uani 1 1 d .
H20D H 0.8061 0.5822 0.4917 0.097 Uiso 1 1 calc GR
H20E H 0.8641 0.5333 0.5053 0.097 Uiso 1 1 calc GR
H20F H 0.8871 0.6143 0.5310 0.097 Uiso 1 1 calc GR
C65 C 0.7877(10) 0.6797(8) 0.6765(6) 0.066(5) Uani 1 1 d .
H65A H 0.8134 0.6837 0.7052 0.099 Uiso 1 1 calc GR
H65B H 0.8081 0.7289 0.6691 0.099 Uiso 1 1 calc GR
H65C H 0.8109 0.6478 0.6587 0.099 Uiso 1 1 calc GR
C70 C 0.9778(11) 0.4773(9) 0.7303(5) 0.068(5) Uani 1 1 d .
H70A H 0.9814 0.4334 0.7401 0.103 Uiso 1 1 calc GR
H70B H 1.0405 0.5084 0.7257 0.103 Uiso 1 1 calc GR
H70C H 0.9337 0.4621 0.7045 0.103 Uiso 1 1 calc GR
C66 C 0.5246(14) -0.1793(9) 0.9258(5) 0.065(4) Uani 1 1 d .
F20 F 0.8417(11) 0.8180(6) 0.8158(4) 0.116(5) Uani 1 1 d .
N4 N 0.1304(10) -0.2155(7) 0.8031(4) 0.060(3) Uani 1 1 d .
F19 F 0.8085(12) 0.7902(6) 0.8728(4) 0.131(6) Uani 1 1 d .
C206 C 0.0065(12) -0.3826(8) 0.6328(5) 0.064(4) Uani 1 1 d .
H20G H 0.0026 -0.3658 0.6065 0.097 Uiso 1 1 calc GR
H20H H -0.0573 -0.4094 0.6382 0.097 Uiso 1 1 calc GR
H20I H 0.0423 -0.4154 0.6317 0.097 Uiso 1 1 calc GR
C207 C 0.1386(14) -0.2349(8) 0.8336(5) 0.077(6) Uani 1 1 d .
C74 C 0.8319(10) 0.1571(10) 0.6616(5) 0.069(5) Uani 1 1 d .
H74A H 0.7760 0.1115 0.6576 0.103 Uiso 1 1 calc GR
H74B H 0.8837 0.1461 0.6505 0.103 Uiso 1 1 calc GR
H74C H 0.8170 0.1929 0.6472 0.103 Uiso 1 1 calc GR
C72 C 0.9672(10) 0.5969(9) 0.9200(5) 0.068(5) Uani 1 1 d .
H72A H 0.9937 0.5600 0.9103 0.103 Uiso 1 1 calc GR
H72B H 1.0154 0.6379 0.9393 0.103 Uiso 1 1 calc GR
H72C H 0.9464 0.6156 0.8965 0.103 Uiso 1 1 calc GR
C71 C 0.1899(13) 0.1257(9) 0.5573(5) 0.072(5) Uani 1 1 d .
H71A H 0.2374 0.1758 0.5654 0.108 Uiso 1 1 calc GR
H71B H 0.1362 0.1265 0.5391 0.108 Uiso 1 1 calc GR
H71C H 0.2178 0.0934 0.5428 0.108 Uiso 1 1 calc GR
F22 F 0.9461(11) 0.8033(7) 0.8564(7) 0.175(8) Uani 1 1 d .
C76 C 1.0047(10) 0.5452(9) 0.8043(5) 0.068(5) Uani 1 1 d .
H76A H 0.9650 0.5405 0.8261 0.102 Uiso 1 1 calc GR
H76B H 1.0474 0.5968 0.8073 0.102 Uiso 1 1 calc GR
H76C H 1.0419 0.5138 0.8065 0.102 Uiso 1 1 calc GR
C73 C 0.8544(14) 0.7773(8) 0.8417(6) 0.067(5) Uani 1 1 d .
F17 F 0.8232(14) 0.3482(10) 0.5593(5) 0.204(11) Uani 1 1 d .
C75 C 0.8934(14) 0.1419(13) 0.7319(6) 0.104(8) Uani 1 1 d .
H75A H 0.9209 0.1697 0.7598 0.155 Uiso 1 1 calc GR
H75B H 0.9410 0.1276 0.7190 0.155 Uiso 1 1 calc GR
H75C H 0.8393 0.0975 0.7332 0.155 Uiso 1 1 calc GR
F18 F 0.9350(15) 0.3735(17) 0.6018(7) 0.259(15) Uani 1 1 d .
C208 C 0.151(2) -0.2583(12) 0.8739(6) 0.169(16) Uani 1 1 d .
H20J H 0.1636 -0.3041 0.8696 0.253 Uiso 1 1 calc GR
H20K H 0.0933 -0.2667 0.8863 0.253 Uiso 1 1 calc GR
H20L H 0.2042 -0.2195 0.8922 0.253 Uiso 1 1 calc GR
S17 S 0.88576(19) 0.28978(16) 0.84498(9) 0.0316(6) Uani 1 1 d .
O20 O -0.0130(6) -0.1522(5) 0.6268(3) 0.055(2) Uani 1 1 d .
O21 O -0.0167(7) -0.2562(6) 0.5842(3) 0.067(3) Uani 1 1 d .
C78 C 1.0131(8) 0.3122(7) 0.8697(4) 0.035(3) Uani 1 1 d .
C80 C 1.0789(9) 0.3638(7) 0.8449(4) 0.046(3) Uani 1 1 d .
H80A H 1.0647 0.3403 0.8158 0.068 Uiso 1 1 calc GR
H80B H 1.1449 0.3730 0.8554 0.068 Uiso 1 1 calc GR
H80C H 1.0690 0.4108 0.8477 0.068 Uiso 1 1 calc GR
C209 C -0.0476(9) -0.2058(8) 0.5972(4) 0.041(3) Uani 1 1 d .
C81 C 1.0279(9) 0.2380(8) 0.8673(5) 0.058(4) Uani 1 1 d .
H81A H 0.9865 0.2073 0.8839 0.088 Uiso 1 1 calc GR
H81B H 1.0939 0.2474 0.8778 0.088 Uiso 1 1 calc GR
H81C H 1.0128 0.2121 0.8387 0.088 Uiso 1 1 calc GR
C79 C 1.0288(10) 0.3528(9) 0.9148(4) 0.055(4) Uani 1 1 d .
H79A H 0.9984 0.3892 0.9162 0.082 Uiso 1 1 calc GR
H79B H 1.0967 0.3779 0.9246 0.082 Uiso 1 1 calc GR
H79C H 1.0014 0.3167 0.9322 0.082 Uiso 1 1 calc GR
C77 C 0.6741(13) 0.1395(11) 1.0141(5) 0.081(6) Uani 1 1 d .
H77A H 0.6383 0.1723 1.0152 0.121 Uiso 1 1 calc GR
H77B H 0.7097 0.1460 1.0413 0.121 Uiso 1 1 calc GR
H77C H 0.6303 0.0881 1.0057 0.121 Uiso 1 1 calc GR
C82 C 0.7792(16) 0.0961(11) 0.9688(6) 0.097(7) Uani 1 1 d .
H82A H 0.7252 0.0520 0.9551 0.146 Uiso 1 1 calc GR
H82B H 0.8094 0.0852 0.9931 0.146 Uiso 1 1 calc GR
H82C H 0.8249 0.1107 0.9498 0.146 Uiso 1 1 calc GR
F26 F -0.1993(6) -0.1904(5) 0.5953(3) 0.062(2) Uani 1 1 d .
F27 F -0.1301(7) -0.1778(6) 0.5417(3) 0.069(2) Uani 1 1 d .
F28 F -0.2010(6) -0.2880(5) 0.5574(3) 0.081(3) Uani 1 1 d .
C100 C -0.1445(9) -0.2147(7) 0.5733(4) 0.041(3) Uani 1 1 d .
C501 C -0.1540(17) 0.0276(14) 0.5493(7) 0.098(6) Uiso 1 1 d .
N5 N -0.1229(18) 0.0692(14) 0.5287(8) 0.145(8) Uiso 1 1 d .
C502 C -0.182(2) -0.0305(15) 0.5756(8) 0.123(8) Uiso 1 1 d .
O5 O 0.047(4) -0.034(3) 0.9538(16) 0.39(3) Uiso 1 1 d .
O58 O 0.156(5) 0.103(4) 1.0238(19) 0.48(3) Uiso 1 1 d .
C503 C 0.099(7) 0.166(5) 0.990(3) 0.47(5) Uiso 1 1 d .
C89 C -0.051(7) -0.021(5) 0.933(3) 0.43(5) Uiso 1 1 d .

loop_
_atom_site_aniso_label
_atom_site_aniso_U_11
_atom_site_aniso_U_22
_atom_site_aniso_U_33
_atom_site_aniso_U_23
_atom_site_aniso_U_13
_atom_site_aniso_U_12
Ag1 0.0306(4) 0.0211(4) 0.0218(4) -0.0008(3) -0.0017(3) 0.0060(3)
Ag3 0.0317(4) 0.0248(4) 0.0206(4) 0.0040(3) 0.0003(3) 0.0077(3)
Ag2 0.0306(4) 0.0243(4) 0.0261(4) 0.0024(3) -0.0023(3) 0.0073(3)
Ag11 0.0450(5) 0.0272(4) 0.0304(4) 0.0029(3) 0.0024(4) 0.0165(4)
Ag9 0.0331(5) 0.0348(4) 0.0296(4) 0.0002(4) -0.0005(4) 0.0119(4)
Ag14 0.0364(5) 0.0306(4) 0.0375(5) 0.0052(4) 0.0042(4) 0.0139(4)
Ag5 0.0377(5) 0.0213(4) 0.0262(4) 0.0003(3) 0.0033(3) 0.0012(4)
Ag10 0.0375(5) 0.0261(4) 0.0357(5) 0.0052(3) 0.0054(4) 0.0073(4)
Ag4 0.0497(5) 0.0299(4) 0.0290(4) 0.0073(3) 0.0041(4) 0.0185(4)
Ag18 0.0394(5) 0.0324(4) 0.0255(4) 0.0045(3) 0.0012(4) 0.0112(4)
Ag8 0.0419(5) 0.0218(4) 0.0437(5) 0.0070(4) 0.0035(4) 0.0110(4)
Ag13 0.0373(5) 0.0313(4) 0.0360(5) -0.0008(4) 0.0077(4) 0.0100(4)
Ag20 0.0499(6) 0.0314(4) 0.0352(5) 0.0053(4) 0.0022(4) 0.0194(4)
Ag6 0.0396(5) 0.0378(5) 0.0249(4) -0.0005(4) -0.0009(4) 0.0154(4)
Ag30 0.0320(5) 0.0502(5) 0.0460(5) 0.0194(4) 0.0115(4) 0.0229(4)
Ag17 0.0710(7) 0.0258(4) 0.0268(4) -0.0006(3) 0.0022(4) 0.0170(5)
Ag23 0.0423(5) 0.0364(5) 0.0346(5) 0.0088(4) 0.0023(4) 0.0115(4)
Ag24 0.0432(5) 0.0351(5) 0.0383(5) 0.0057(4) 0.0048(4) 0.0143(4)
Ag7 0.0381(5) 0.0277(4) 0.0424(5) 0.0067(4) 0.0028(4) 0.0110(4)
Ag25 0.0387(5) 0.0382(5) 0.0386(5) 0.0122(4) 0.0095(4) 0.0121(4)
Ag26 0.0352(5) 0.0474(5) 0.0332(5) 0.0031(4) 0.0029(4) 0.0193(4)
Ag16 0.0433(5) 0.0288(4) 0.0396(5) 0.0009(4) 0.0013(4) 0.0098(4)
Ag15 0.0300(4) 0.0293(4) 0.0423(5) 0.0071(4) 0.0062(4) 0.0025(4)
Ag21 0.0501(6) 0.0311(4) 0.0378(5) 0.0014(4) 0.0012(4) 0.0118(4)
Ag19 0.0449(5) 0.0328(5) 0.0398(5) 0.0033(4) 0.0115(4) 0.0005(4)
Ag29 0.0304(5) 0.0279(4) 0.0618(6) 0.0075(4) 0.0151(4) 0.0111(4)
Ag22 0.0733(7) 0.0393(5) 0.0310(5) 0.0135(4) 0.0131(5) 0.0246(5)
Ag12 0.0462(6) 0.0447(5) 0.0524(6) 0.0184(5) 0.0155(5) 0.0230(5)
Ag31 0.0502(6) 0.0263(4) 0.0858(8) 0.0124(5) 0.0246(6) 0.0159(4)
Ag27 0.0321(5) 0.0557(6) 0.0527(6) -0.0174(5) -0.0018(4) 0.0151(5)
Ag28 0.0494(6) 0.0675(7) 0.0796(8) 0.0496(6) 0.0317(6) 0.0327(6)
S5 0.0296(13) 0.0185(11) 0.0219(12) 0.0018(9) 0.0054(10) 0.0064(10)
S3 0.0249(12) 0.0283(12) 0.0225(12) 0.0053(10) 0.0049(10) 0.0130(11)
S20 0.0202(12) 0.0300(13) 0.0276(13) 0.0049(10) 0.0037(10) 0.0108(11)
S1 0.0215(12) 0.0193(11) 0.0211(12) 0.0013(9) -0.0002(9) 0.0075(10)
S2 0.0197(12) 0.0193(11) 0.0240(12) 0.0015(9) 0.0041(10) 0.0054(10)
S9 0.0292(13) 0.0212(11) 0.0255(13) 0.0033(10) 0.0038(10) 0.0090(11)
S6 0.0239(13) 0.0264(12) 0.0286(14) 0.0013(10) 0.0044(10) 0.0089(11)
S19 0.0325(14) 0.0224(12) 0.0222(13) 0.0009(10) 0.0064(11) 0.0076(11)
S8 0.0203(12) 0.0227(12) 0.0316(14) 0.0053(10) 0.0028(10) 0.0068(10)
S16 0.0281(14) 0.0226(12) 0.0359(15) 0.0052(11) 0.0044(11) 0.0068(11)
S4 0.0350(14) 0.0215(12) 0.0261(13) 0.0006(10) 0.0036(11) 0.0111(11)
S15 0.0322(14) 0.0207(12) 0.0291(14) 0.0050(10) 0.0024(11) 0.0083(11)
S13 0.0348(14) 0.0234(12) 0.0214(13) 0.0009(10) 0.0026(11) 0.0090(11)
S14 0.0342(15) 0.0311(13) 0.0260(13) 0.0043(11) 0.0013(11) 0.0144(12)
S11 0.0322(14) 0.0253(12) 0.0253(13) 0.0025(10) -0.0007(11) 0.0109(11)
S10 0.0279(14) 0.0307(14) 0.0269(14) 0.0039(11) -0.0022(11) 0.0039(12)
S7 0.0268(14) 0.0230(13) 0.0514(18) 0.0082(12) 0.0008(12) 0.0099(11)
S12 0.0414(15) 0.0186(11) 0.0259(13) 0.0014(10) 0.0011(11) 0.0129(12)
S18 0.0301(14) 0.0281(13) 0.0337(15) 0.0051(11) 0.0041(11) 0.0143(12)
O10 0.068(7) 0.038(5) 0.038(5) 0.003(4) 0.005(5) 0.011(5)
O13 0.068(7) 0.041(5) 0.066(7) 0.015(5) 0.036(5) 0.022(5)
O9 0.060(6) 0.031(4) 0.069(6) 0.016(4) 0.035(5) 0.021(4)
O3 0.072(7) 0.050(6) 0.062(7) 0.011(5) 0.003(6) 0.019(6)
O2 0.083(7) 0.037(5) 0.055(6) 0.010(4) 0.003(5) 0.035(5)
O8 0.058(6) 0.039(5) 0.038(5) 0.004(4) 0.016(4) 0.022(4)
O12 0.079(7) 0.059(6) 0.046(6) 0.009(5) 0.020(5) 0.047(6)
O6 0.113(9) 0.027(5) 0.047(6) 0.012(4) -0.007(6) 0.013(5)
O7 0.075(7) 0.035(5) 0.041(5) 0.011(4) 0.010(5) 0.010(5)
C9 0.036(6) 0.026(5) 0.035(6) -0.003(5) 0.005(5) 0.013(5)
C11 0.037(6) 0.025(5) 0.020(5) 0.005(4) 0.016(5) 0.001(5)
C13 0.038(6) 0.031(5) 0.017(5) -0.004(4) 0.008(4) 0.012(5)
C4 0.044(7) 0.016(5) 0.037(6) 0.007(4) -0.006(5) 0.009(5)
O1 0.055(6) 0.041(5) 0.055(6) 0.005(4) -0.011(5) 0.018(5)
C3 0.024(6) 0.035(6) 0.042(7) 0.013(5) 0.002(5) 0.002(5)
C8 0.017(5) 0.039(6) 0.038(6) 0.012(5) 0.010(4) 0.011(5)
O4 0.106(9) 0.036(5) 0.055(6) 0.006(5) -0.023(6) 0.010(6)
C5 0.040(6) 0.033(6) 0.029(6) 0.005(5) 0.003(5) 0.018(5)
C7 0.024(5) 0.031(6) 0.044(7) 0.008(5) 0.010(5) 0.015(5)
C12 0.048(8) 0.033(6) 0.040(7) 0.007(5) 0.004(6) 0.006(6)
C2 0.022(5) 0.026(5) 0.039(6) 0.001(5) 0.008(5) 0.012(4)
O11 0.107(9) 0.064(7) 0.028(5) -0.010(5) -0.015(5) 0.029(7)
C10 0.084(11) 0.050(8) 0.041(8) -0.012(6) 0.003(7) 0.038(8)
C1 0.054(7) 0.019(5) 0.042(7) 0.005(5) 0.012(6) 0.021(5)
C6 0.053(8) 0.037(6) 0.027(6) 0.003(5) -0.008(5) 0.015(6)
C19 0.048(8) 0.027(6) 0.057(8) -0.007(5) 0.012(6) 0.015(6)
C27 0.050(7) 0.027(6) 0.042(7) 0.011(5) 0.010(6) 0.016(6)
C30 0.029(6) 0.069(9) 0.049(8) 0.022(7) 0.009(6) 0.026(6)
C15 0.022(5) 0.035(6) 0.048(7) -0.007(5) 0.006(5) 0.010(5)
C14 0.050(8) 0.041(7) 0.036(7) 0.011(6) 0.008(6) 0.022(6)
C23 0.034(6) 0.033(6) 0.038(7) -0.002(5) 0.004(5) 0.014(5)
C25 0.049(8) 0.043(7) 0.045(7) 0.014(6) 0.022(6) 0.020(6)
C16 0.035(7) 0.041(7) 0.061(9) 0.003(6) 0.016(6) -0.001(6)
C17 0.034(6) 0.029(5) 0.024(5) 0.000(4) -0.001(5) 0.008(5)
C29 0.043(7) 0.034(6) 0.039(7) 0.000(5) -0.017(6) 0.014(6)
C31 0.043(7) 0.045(7) 0.058(9) 0.004(6) 0.013(6) 0.023(6)
C21 0.063(9) 0.045(7) 0.024(6) -0.005(5) 0.000(6) 0.024(7)
C22 0.056(8) 0.047(7) 0.042(7) 0.003(6) 0.012(6) 0.029(7)
C26 0.040(7) 0.049(7) 0.026(6) 0.004(5) 0.010(5) 0.008(6)
C28 0.032(6) 0.038(7) 0.044(7) -0.009(6) 0.004(5) 0.012(6)
C24 0.049(8) 0.043(7) 0.063(9) -0.011(6) 0.015(7) 0.023(7)
C20 0.039(7) 0.041(7) 0.035(7) -0.002(5) -0.014(5) 0.005(6)
C18 0.059(8) 0.056(8) 0.019(6) -0.005(5) 0.004(5) 0.026(7)
O101 0.053(6) 0.050(6) 0.059(6) 0.001(5) -0.003(5) -0.002(5)
O100 0.074(7) 0.047(6) 0.099(9) -0.015(6) 0.063(7) 0.001(5)
C43 0.035(7) 0.054(8) 0.046(7) 0.008(6) 0.015(6) 0.019(6)
C201 0.062(9) 0.028(6) 0.040(7) 0.002(5) 0.008(7) 0.019(6)
C44 0.053(8) 0.044(7) 0.033(7) 0.012(6) 0.016(6) 0.026(6)
N1 0.086(10) 0.051(7) 0.046(7) 0.014(6) 0.017(7) 0.027(7)
C36 0.031(6) 0.070(9) 0.035(7) 0.019(6) 0.015(5) 0.015(6)
C42 0.033(6) 0.040(6) 0.042(7) 0.013(5) 0.008(5) 0.020(5)
C39 0.068(10) 0.026(6) 0.086(11) 0.025(7) 0.024(9) 0.014(7)
C35 0.071(10) 0.062(9) 0.053(9) 0.016(7) 0.029(8) 0.038(8)
C40 0.130(15) 0.036(7) 0.049(9) 0.010(6) 0.011(9) 0.046(9)
C37 0.046(8) 0.058(8) 0.027(6) -0.002(6) -0.012(6) 0.009(7)
C41 0.077(10) 0.054(8) 0.045(8) 0.007(6) -0.003(7) 0.049(8)
C34 0.042(8) 0.057(9) 0.067(10) -0.005(7) 0.013(7) 0.025(7)
C38 0.067(9) 0.035(7) 0.041(7) 0.018(6) 0.017(7) 0.023(7)
C33 0.042(7) 0.037(6) 0.030(6) -0.013(5) 0.004(5) 0.012(6)
C32 0.061(9) 0.058(8) 0.035(7) 0.005(6) 0.018(6) 0.026(7)
F4 0.118(8) 0.078(6) 0.050(5) 0.006(5) 0.035(5) 0.055(6)
F5 0.106(8) 0.038(5) 0.107(8) 0.008(5) 0.044(6) 0.037(5)
F3 0.118(8) 0.089(7) 0.072(6) 0.014(5) 0.057(6) 0.066(7)
N2 0.047(7) 0.045(6) 0.036(6) 0.002(5) -0.009(5) 0.010(5)
F1 0.036(5) 0.085(7) 0.115(8) 0.015(6) 0.003(5) 0.006(5)
F2 0.131(9) 0.075(6) 0.082(7) 0.053(6) 0.049(7) 0.046(7)
F6 0.070(6) 0.111(8) 0.112(8) 0.002(7) 0.023(6) 0.066(7)
C49 0.031(6) 0.033(6) 0.048(7) 0.004(5) 0.016(6) 0.009(5)
C45 0.050(9) 0.091(12) 0.097(13) 0.048(10) 0.027(8) 0.053(9)
C48 0.037(7) 0.031(6) 0.057(8) -0.003(6) 0.002(6) 0.011(6)
C53 0.056(9) 0.066(9) 0.074(10) 0.040(8) 0.022(8) 0.037(8)
C202 0.047(8) 0.040(7) 0.035(7) 0.004(6) -0.006(6) 0.008(6)
C52 0.046(8) 0.032(6) 0.074(10) 0.015(6) 0.008(7) 0.019(6)
C55 0.072(10) 0.051(8) 0.054(9) 0.022(7) 0.026(7) 0.041(8)
C58 0.051(8) 0.076(10) 0.030(7) 0.003(7) 0.018(6) 0.001(8)
C50 0.057(9) 0.039(7) 0.107(13) 0.039(8) 0.045(9) 0.013(7)
C51 0.110(13) 0.041(7) 0.038(8) -0.009(6) 0.002(8) 0.046(9)
C56 0.082(11) 0.042(8) 0.055(9) -0.018(7) -0.016(8) 0.023(8)
C47 0.031(7) 0.042(7) 0.081(10) 0.010(7) -0.008(7) 0.018(6)
C54 0.030(6) 0.046(7) 0.065(9) 0.004(7) -0.003(6) 0.017(6)
C46 0.037(7) 0.078(10) 0.055(9) -0.020(8) 0.017(7) 0.012(7)
C57 0.032(8) 0.060(10) 0.142(18) -0.020(11) 0.035(10) -0.006(7)
C59 0.046(8) 0.058(9) 0.039(7) -0.005(6) -0.005(6) 0.013(7)
F7 0.093(7) 0.067(6) 0.055(6) -0.022(5) 0.014(5) 0.014(5)
F10 0.077(7) 0.103(8) 0.149(10) 0.065(7) 0.057(7) 0.072(7)
F11 0.175(12) 0.066(6) 0.064(6) 0.008(5) -0.032(7) 0.071(7)
F12 0.111(8) 0.048(5) 0.107(8) 0.017(5) -0.012(7) 0.033(6)
F16 0.205(16) 0.062(7) 0.167(13) 0.041(8) 0.121(12) 0.027(9)
F14 0.253(18) 0.093(8) 0.061(7) 0.028(6) -0.023(9) 0.082(10)
F8 0.196(14) 0.072(7) 0.038(5) -0.002(5) 0.009(7) -0.003(8)
F9 0.082(8) 0.225(16) 0.097(9) -0.059(10) -0.046(7) 0.082(10)
N3 0.064(8) 0.047(7) 0.053(8) 0.001(6) 0.012(6) 0.007(6)
C60 0.048(8) 0.060(9) 0.034(7) -0.009(7) 0.004(6) 0.013(7)
C68 0.066(10) 0.035(7) 0.058(9) 0.012(7) 0.024(8) 0.011(7)
C205 0.053(9) 0.042(7) 0.053(9) 0.010(7) 0.012(7) 0.013(7)
C67 0.104(14) 0.071(10) 0.044(8) 0.028(8) 0.007(8) 0.049(10)
F13 0.203(16) 0.051(7) 0.161(13) 0.060(8) -0.037(11) -0.002(8)
C61 0.066(10) 0.063(9) 0.045(8) 0.001(7) -0.027(7) 0.017(8)
C64 0.039(7) 0.050(8) 0.072(10) -0.006(7) 0.013(7) 0.020(7)
C63 0.051(8) 0.074(10) 0.059(9) 0.011(8) 0.021(7) 0.037(8)
C62 0.071(10) 0.047(8) 0.047(8) 0.007(6) 0.000(7) 0.030(8)
C69 0.066(10) 0.039(7) 0.068(10) 0.008(7) -0.025(8) 0.013(7)
C204 0.040(8) 0.071(10) 0.063(10) 0.015(8) -0.002(7) 0.011(8)
F15 0.26(2) 0.207(16) 0.244(18) 0.172(15) 0.177(16) 0.203(17)
C203 0.082(12) 0.054(9) 0.052(9) 0.014(7) 0.029(8) 0.013(9)
C65 0.046(8) 0.038(7) 0.099(13) 0.032(8) 0.003(8) -0.010(7)
C70 0.051(9) 0.061(9) 0.095(13) -0.001(9) 0.042(9) 0.021(8)
C66 0.105(14) 0.052(9) 0.051(9) 0.022(7) 0.014(9) 0.038(10)
F20 0.190(14) 0.049(6) 0.128(10) 0.044(6) 0.075(10) 0.044(7)
N4 0.077(9) 0.051(7) 0.045(7) 0.014(6) 0.020(6) 0.011(7)
F19 0.227(16) 0.055(6) 0.121(10) 0.001(6) 0.088(11) 0.055(9)
C206 0.082(12) 0.045(8) 0.057(10) 0.005(7) 0.012(8) 0.013(8)
C207 0.104(14) 0.039(8) 0.051(10) 0.007(7) 0.024(9) -0.020(9)
C74 0.040(8) 0.090(12) 0.064(10) -0.021(9) 0.005(7) 0.023(8)
C72 0.040(8) 0.075(11) 0.051(9) -0.010(8) -0.004(7) -0.015(8)
C71 0.091(13) 0.056(9) 0.065(11) 0.026(8) 0.008(9) 0.017(9)
F22 0.109(11) 0.060(8) 0.30(2) -0.050(10) -0.038(13) 0.008(8)
C76 0.034(7) 0.078(11) 0.061(10) 0.021(8) -0.010(7) -0.017(7)
C73 0.088(13) 0.031(7) 0.075(12) 0.002(7) 0.019(10) 0.014(8)
F17 0.210(18) 0.167(14) 0.099(10) -0.049(10) 0.108(12) -0.089(13)
C75 0.106(15) 0.17(2) 0.134(17) 0.107(16) 0.083(13) 0.124(16)
F18 0.212(19) 0.56(4) 0.23(2) 0.28(3) 0.191(18) 0.30(3)
C208 0.27(4) 0.080(15) 0.046(11) 0.025(10) -0.017(16) -0.063(18)
S17 0.0248(13) 0.0337(14) 0.0331(15) 0.0043(12) -0.0020(11) 0.0090(12)
O20 0.038(5) 0.058(6) 0.047(6) -0.004(5) -0.002(4) -0.001(5)
O21 0.046(6) 0.077(7) 0.074(7) -0.002(6) 0.000(5) 0.027(6)
C78 0.021(5) 0.041(6) 0.037(6) 0.003(5) 0.008(5) 0.004(5)
C80 0.029(6) 0.050(8) 0.049(8) 0.002(6) 0.002(6) 0.007(6)
C209 0.032(6) 0.055(8) 0.030(6) 0.006(6) 0.008(5) 0.008(6)
C81 0.025(6) 0.046(8) 0.103(12) 0.018(8) -0.008(7) 0.013(6)
C79 0.037(7) 0.090(11) 0.030(7) 0.004(7) -0.003(6) 0.018(8)
C77 0.081(12) 0.098(14) 0.055(10) 0.050(10) -0.001(9) 0.012(11)
C82 0.130(18) 0.096(14) 0.076(13) -0.005(11) -0.041(12) 0.075(14)
F26 0.054(5) 0.075(6) 0.073(6) 0.018(5) 0.023(4) 0.038(5)
F27 0.079(6) 0.097(7) 0.045(5) 0.030(5) 0.010(4) 0.043(6)
F28 0.058(6) 0.043(5) 0.118(8) -0.012(5) -0.021(5) 0.009(4)
C100 0.046(7) 0.040(7) 0.041(7) 0.014(6) 0.005(6) 0.020(6)

loop_
_atom_type_symbol
_atom_type_description
_atom_type_scat_dispersion_real
_atom_type_scat_dispersion_imag
_atom_type_scat_source
Ag Ag -0.8971 1.1015 'International Tables Vol C Tables 4.2.6.8 and 6.1.1.4'
C C 0.0033 0.0016 'International Tables Vol C Tables 4.2.6.8 and 6.1.1.4'
F F 0.0171 0.0103 'International Tables Vol C Tables 4.2.6.8 and 6.1.1.4'
N N 0.0061 0.0033 'International Tables Vol C Tables 4.2.6.8 and 6.1.1.4'
O O 0.0106 0.0060 'International Tables Vol C Tables 4.2.6.8 and 6.1.1.4'
S S 0.1246 0.1234 'International Tables Vol C Tables 4.2.6.8 and 6.1.1.4'
H H 0.0000 0.0000 'International Tables Vol C Tables 4.2.6.8 and 6.1.1.4'

loop_
_geom_angle_atom_site_label_1
_geom_angle_atom_site_label_2
_geom_angle_atom_site_label_3
_geom_angle
_geom_angle_site_symmetry_3
Ag3 Ag1 Ag6 137.14(3) .
Ag3 Ag1 Ag26 144.44(4) .
Ag3 Ag1 Ag29 89.02(3) .
Ag2 Ag1 Ag3 59.14(3) .
Ag2 Ag1 Ag5 131.90(4) .
Ag2 Ag1 Ag6 93.37(3) .
Ag2 Ag1 Ag26 105.29(3) .
Ag2 Ag1 Ag29 60.93(3) .
Ag2 Ag1 Ag28 118.00(4) .
Ag5 Ag1 Ag3 96.85(3) .
Ag5 Ag1 Ag6 77.02(3) .
Ag5 Ag1 Ag26 114.54(3) .
Ag5 Ag1 Ag29 167.02(4) .
Ag5 Ag1 Ag28 101.89(4) .
Ag6 Ag1 Ag29 106.37(3) .
Ag26 Ag1 Ag6 69.73(3) .
Ag26 Ag1 Ag29 56.95(3) .
Ag28 Ag1 Ag3 90.89(3) .
Ag28 Ag1 Ag6 131.96(4) .
Ag28 Ag1 Ag26 67.48(3) .
Ag28 Ag1 Ag29 66.32(3) .
S1 Ag1 Ag3 52.98(6) .
S1 Ag1 Ag2 112.02(6) .
S1 Ag1 Ag5 57.99(6) .
S1 Ag1 Ag6 134.73(7) .
S1 Ag1 Ag26 131.54(6) .
S1 Ag1 Ag29 118.60(7) .
S1 Ag1 Ag28 68.17(6) .
S2 Ag1 Ag3 115.48(6) .
S2 Ag1 Ag2 56.90(6) .
S2 Ag1 Ag5 132.20(7) .
S2 Ag1 Ag6 55.24(6) .
S2 Ag1 Ag26 54.37(6) .
S2 Ag1 Ag29 53.24(6) .
S2 Ag1 Ag28 111.25(7) .
S2 Ag1 S1 167.87(9) .
Ag1 Ag3 Ag9 128.00(4) .
Ag1 Ag3 Ag30 92.99(3) .
Ag1 Ag3 Ag31 97.74(3) .
Ag1 Ag3 Ag27 147.94(4) .
Ag2 Ag3 Ag1 59.06(3) .
Ag2 Ag3 Ag9 88.39(3) .
Ag2 Ag3 Ag4 123.04(4) .
Ag2 Ag3 Ag30 63.41(3) .
Ag2 Ag3 Ag31 123.08(4) .
Ag2 Ag3 Ag27 102.10(3) .
Ag9 Ag3 Ag27 71.62(3) .
Ag4 Ag3 Ag1 91.24(3) .
Ag4 Ag3 Ag9 72.95(3) .
Ag4 Ag3 Ag30 173.53(4) .
Ag4 Ag3 Ag31 107.02(4) .
Ag4 Ag3 Ag27 120.41(3) .
Ag30 Ag3 Ag9 108.01(3) .
Ag30 Ag3 Ag27 55.03(3) .
Ag31 Ag3 Ag9 134.15(4) .
Ag31 Ag3 Ag30 67.55(3) .
Ag31 Ag3 Ag27 69.78(3) .
S3 Ag3 Ag1 115.03(7) .
S3 Ag3 Ag2 56.19(7) .
S3 Ag3 Ag9 55.35(6) .
S3 Ag3 Ag4 128.02(7) .
S3 Ag3 Ag30 53.96(6) .
S3 Ag3 Ag31 112.23(7) .
S3 Ag3 Ag27 50.68(7) .
S1 Ag3 Ag1 52.90(6) .
S1 Ag3 Ag2 111.86(6) .
S1 Ag3 Ag9 130.79(6) .
S1 Ag3 Ag4 58.26(6) .
S1 Ag3 Ag30 121.20(6) .
S1 Ag3 Ag31 71.63(6) .
S1 Ag3 Ag27 138.30(7) .
S1 Ag3 S3 167.90(9) .
Ag1 Ag2 Ag3 61.80(3) .
Ag1 Ag2 Ag8 142.95(4) .
Ag1 Ag2 Ag30 93.94(3) .
Ag1 Ag2 Ag19 113.50(3) .
Ag1 Ag2 Ag29 65.21(3) .
Ag3 Ag2 Ag8 105.13(3) .
Ag3 Ag2 Ag30 62.41(3) .
Ag3 Ag2 Ag19 154.58(4) .
Ag3 Ag2 Ag29 92.83(3) .
Ag8 Ag2 Ag30 110.82(3) .
Ag8 Ag2 Ag19 92.31(3) .
Ag8 Ag2 Ag29 151.55(4) .
Ag30 Ag2 Ag19 94.35(3) .
Ag29 Ag2 Ag30 58.35(3) .
Ag29 Ag2 Ag19 64.53(3) .
S3 Ag2 Ag1 115.00(6) .
S3 Ag2 Ag3 53.42(6) .
S3 Ag2 Ag8 65.76(6) .
S3 Ag2 Ag30 53.06(6) .
S3 Ag2 Ag19 122.03(6) .
S3 Ag2 Ag29 111.31(6) .
S3 Ag2 S2 162.93(9) .
S3 Ag2 O100 102.1(2) .
S2 Ag2 Ag1 52.78(6) .
S2 Ag2 Ag3 114.03(6) .
S2 Ag2 Ag8 131.31(6) .
S2 Ag2 Ag30 112.37(6) .
S2 Ag2 Ag19 63.25(6) .
S2 Ag2 Ag29 54.37(6) .
S2 Ag2 O100 89.0(3) .
O100 Ag2 Ag1 83.5(3) .
O100 Ag2 Ag3 91.7(3) .
O100 Ag2 Ag8 61.4(3) .
O100 Ag2 Ag30 151.1(2) .
O100 Ag2 Ag19 113.1(2) .
O100 Ag2 Ag29 141.3(3) .
Ag10 Ag11 Ag5 94.12(3) .
S4 Ag11 Ag5 55.82(6) .
S4 Ag11 Ag10 53.69(7) .
S11 Ag11 Ag5 81.92(7) .
S11 Ag11 Ag10 133.49(8) .
S11 Ag11 S4 137.27(9) .
O11 Ag11 Ag5 170.2(3) .
O11 Ag11 Ag10 79.6(3) .
O11 Ag11 S4 114.5(3) .
O11 Ag11 S11 107.9(3) .
Ag15 Ag9 Ag3 129.77(4) .
Ag22 Ag9 Ag3 90.39(3) .
Ag22 Ag9 Ag15 69.89(3) .
S3 Ag9 Ag3 48.93(6) .
S3 Ag9 Ag15 85.75(6) .
S3 Ag9 Ag22 94.21(7) .
S9 Ag9 Ag3 78.96(6) .
S9 Ag9 Ag15 117.54(7) .
S9 Ag9 Ag22 53.87(7) .
S9 Ag9 S3 120.22(9) .
S9 Ag9 S8 150.36(9) .
S8 Ag9 Ag3 130.28(7) .
S8 Ag9 Ag15 51.24(6) .
S8 Ag9 Ag22 120.77(7) .
S8 Ag9 S3 88.12(8) .
Ag15 Ag14 Ag8 90.14(3) .
S8 Ag14 Ag8 48.98(6) .
S8 Ag14 Ag15 51.71(6) .
S14 Ag14 Ag8 89.51(7) .
S14 Ag14 Ag15 88.02(7) .
S14 Ag14 S8 113.62(9) .
O2 Ag14 Ag8 153.7(2) .
O2 Ag14 Ag15 78.9(2) .
O2 Ag14 S8 107.4(2) .
O2 Ag14 S14 113.6(3) .
N2 Ag14 Ag8 96.7(3) .
N2 Ag14 Ag15 150.0(3) .
N2 Ag14 S8 114.0(3) .
N2 Ag14 S14 121.1(3) .
N2 Ag14 O2 82.3(4) .
Ag1 Ag5 Ag11 139.60(4) .
Ag1 Ag5 Ag4 83.95(3) .
Ag11 Ag5 Ag4 86.06(3) .
S5 Ag5 Ag1 83.74(6) .
S5 Ag5 Ag11 115.46(7) .
S5 Ag5 Ag4 157.22(7) .
S5 Ag5 S1 130.38(8) .
S5 Ag5 S4 137.22(9) .
S1 Ag5 Ag1 52.25(6) .
S1 Ag5 Ag11 92.04(6) .
S1 Ag5 Ag4 50.80(5) .
S4 Ag5 Ag1 133.99(7) .
S4 Ag5 Ag11 52.67(6) .
S4 Ag5 Ag4 50.16(6) .
S4 Ag5 S1 92.39(8) .
Ag11 Ag10 Ag4 94.42(3) .
S4 Ag10 Ag11 54.51(6) .
S4 Ag10 Ag4 56.30(7) .
S10 Ag10 Ag11 128.70(8) .
S10 Ag10 Ag4 85.31(7) .
S10 Ag10 S4 140.42(10) .
O10 Ag10 Ag11 82.5(2) .
O10 Ag10 Ag4 161.0(3) .
O10 Ag10 S4 108.2(2) .
O10 Ag10 S10 111.3(2) .
Ag3 Ag4 Ag5 87.30(3) .
Ag3 Ag4 Ag10 135.24(4) .
Ag10 Ag4 Ag5 85.38(3) .
S1 Ag4 Ag3 51.44(6) .
S1 Ag4 Ag5 49.76(6) .
S1 Ag4 Ag10 92.22(6) .
S9 Ag4 Ag3 82.64(6) .
S9 Ag4 Ag5 167.18(7) .
S9 Ag4 Ag10 107.37(7) .
S9 Ag4 S1 126.33(9) .
S9 Ag4 S4 140.19(9) .
S4 Ag4 Ag3 136.91(6) .
S4 Ag4 Ag5 49.66(6) .
S4 Ag4 Ag10 51.78(6) .
S4 Ag4 S1 91.06(8) .
Ag26 Ag18 Ag13 134.75(4) .
Ag12 Ag18 Ag13 61.32(3) .
Ag12 Ag18 Ag26 101.78(4) .
S13 Ag18 Ag13 48.77(7) .
S13 Ag18 Ag26 129.71(7) .
S13 Ag18 Ag12 109.82(8) .
S13 Ag18 S12 162.36(10) .
S12 Ag18 Ag13 113.89(8) .
S12 Ag18 Ag26 62.88(7) .
S12 Ag18 Ag12 52.64(7) .
Ag2 Ag8 Ag14 135.72(4) .
S8 Ag8 Ag2 122.34(7) .
S8 Ag8 Ag14 55.42(7) .
S7 Ag8 Ag2 69.36(7) .
S7 Ag8 Ag14 119.94(8) .
S7 Ag8 S8 167.78(10) .
Ag7 Ag13 Ag18 85.95(3) .
Ag7 Ag13 Ag12 94.65(3) .
Ag12 Ag13 Ag18 56.68(3) .
S6 Ag13 Ag18 82.97(6) .
S6 Ag13 Ag7 51.43(6) .
S6 Ag13 Ag12 50.47(6) .
S13 Ag13 Ag18 47.03(6) .
S13 Ag13 Ag7 86.12(7) .
S13 Ag13 Ag12 103.47(7) .
S13 Ag13 S6 118.26(9) .
O20 Ag13 Ag18 159.4(3) .
O20 Ag13 Ag7 114.7(3) .
O20 Ag13 Ag12 118.1(3) .
O20 Ag13 S6 109.4(3) .
O20 Ag13 S13 130.2(3) .
S3 Ag20 Ag30 51.05(5) .
S19 Ag20 Ag30 58.83(7) .
S19 Ag20 S3 99.72(8) .
S14 Ag20 Ag30 126.16(8) .
S14 Ag20 S3 95.00(9) .
S14 Ag20 S19 161.79(10) .
Ag1 Ag6 Ag7 89.69(3) .
Ag17 Ag6 Ag1 90.02(3) .
Ag17 Ag6 Ag7 145.42(4) .
S5 Ag6 Ag1 77.12(6) .
S5 Ag6 Ag17 52.39(6) .
S5 Ag6 Ag7 158.86(7) .
S5 Ag6 S2 119.05(9) .
S5 Ag6 S6 146.36(9) .
S2 Ag6 Ag1 47.46(6) .
S2 Ag6 Ag17 98.18(6) .
S2 Ag6 Ag7 57.94(6) .
S6 Ag6 Ag1 136.21(7) .
S6 Ag6 Ag17 118.77(7) .
S6 Ag6 Ag7 47.58(6) .
S6 Ag6 S2 93.46(8) .
Ag3 Ag30 Ag2 54.18(3) .
Ag3 Ag30 Ag20 104.01(3) .
Ag2 Ag30 Ag20 66.11(3) .
Ag29 Ag30 Ag3 88.70(3) .
Ag29 Ag30 Ag2 59.81(3) .
Ag29 Ag30 Ag20 98.89(4) .
Ag27 Ag30 Ag3 65.21(3) .
Ag27 Ag30 Ag2 102.87(3) .
Ag27 Ag30 Ag20 90.12(3) .
Ag27 Ag30 Ag29 153.80(4) .
S3 Ag30 Ag3 49.36(6) .
S3 Ag30 Ag2 50.90(6) .
S3 Ag30 Ag20 57.75(6) .
S3 Ag30 Ag29 110.62(7) .
S3 Ag30 Ag27 54.45(6) .
S3 Ag30 S19 95.55(8) .
S20 Ag30 Ag3 82.67(6) .
S20 Ag30 Ag2 100.04(7) .
S20 Ag30 Ag20 153.63(7) .
S20 Ag30 Ag29 55.32(6) .
S20 Ag30 Ag27 115.45(7) .
S20 Ag30 S3 131.72(9) .
S20 Ag30 S19 107.51(9) .
S19 Ag30 Ag3 121.35(6) .
S19 Ag30 Ag2 67.20(6) .
S19 Ag30 Ag20 47.09(6) .
S19 Ag30 Ag29 58.21(6) .
S19 Ag30 Ag27 137.02(6) .
O13 Ag30 Ag3 136.2(2) .
O13 Ag30 Ag2 156.9(3) .
O13 Ag30 Ag20 90.8(3) .
O13 Ag30 Ag29 130.0(2) .
O13 Ag30 Ag27 73.9(2) .
O13 Ag30 S3 115.8(2) .
O13 Ag30 S20 101.9(3) .
O13 Ag30 S19 99.1(3) .
Ag26 Ag17 Ag6 71.90(3) .
Ag16 Ag17 Ag6 102.60(3) .
Ag16 Ag17 Ag26 89.92(4) .
S5 Ag17 Ag6 50.02(6) .
S5 Ag17 Ag26 96.89(6) .
S5 Ag17 Ag16 59.64(6) .
S12 Ag17 Ag6 82.03(7) .
S12 Ag17 Ag26 64.13(7) .
S12 Ag17 Ag16 151.13(8) .
S12 Ag17 S5 132.04(9) .
O6 Ag17 Ag6 154.4(3) .
O6 Ag17 Ag26 133.7(3) .
O6 Ag17 Ag16 81.5(3) .
O6 Ag17 S5 116.5(3) .
O6 Ag17 S12 106.7(2) .
S9 Ag23 Ag22 54.11(6) .
S16 Ag23 Ag22 75.11(7) .
S16 Ag23 S9 105.42(9) .
S10 Ag23 Ag22 156.82(8) .
S10 Ag23 S9 102.90(9) .
S10 Ag23 S16 118.80(10) .
O4 Ag23 Ag22 87.8(2) .
O4 Ag23 S9 113.2(3) .
O4 Ag23 S16 115.3(3) .
O4 Ag23 S10 100.9(3) .
Ag25 Ag24 Ag31 90.70(3) .
S10 Ag24 Ag25 130.78(8) .
S10 Ag24 Ag31 121.62(7) .
S10 Ag24 S17 177.88(11) .
S17 Ag24 Ag25 50.68(7) .
S17 Ag24 Ag31 58.92(7) .
Ag13 Ag7 Ag6 92.57(3) .
S2 Ag7 Ag13 94.54(5) .
S2 Ag7 Ag6 50.79(5) .
S6 Ag7 Ag13 55.17(6) .
S6 Ag7 Ag6 49.88(7) .
S6 Ag7 S2 89.36(8) .
S7 Ag7 Ag13 106.34(8) .
S7 Ag7 Ag6 145.62(8) .
S7 Ag7 S2 98.34(9) .
S7 Ag7 S6 160.71(10) .
Ag24 Ag25 Ag28 95.54(4) .
S11 Ag25 Ag24 129.16(7) .
S11 Ag25 Ag28 117.60(8) .
S11 Ag25 S17 175.21(10) .
S17 Ag25 Ag24 51.04(7) .
S17 Ag25 Ag28 66.36(7) .
Ag1 Ag26 Ag28 53.24(3) .
Ag18 Ag26 Ag1 111.08(3) .
Ag18 Ag26 Ag28 151.86(4) .
Ag17 Ag26 Ag1 93.88(3) .
Ag17 Ag26 Ag18 91.21(4) .
Ag17 Ag26 Ag29 154.97(4) .
Ag17 Ag26 Ag28 111.53(4) .
Ag29 Ag26 Ag1 62.86(3) .
Ag29 Ag26 Ag18 89.10(3) .
Ag29 Ag26 Ag28 63.22(3) .
S2 Ag26 Ag1 48.72(6) .
S2 Ag26 Ag18 63.32(6) .
S2 Ag26 Ag17 103.54(6) .
S2 Ag26 Ag29 54.80(6) .
S2 Ag26 Ag28 94.29(6) .
S2 Ag26 S12 95.30(8) .
S12 Ag26 Ag1 123.96(6) .
S12 Ag26 Ag18 47.25(6) .
S12 Ag26 Ag17 48.48(6) .
S12 Ag26 Ag29 136.30(6) .
S12 Ag26 Ag28 159.52(6) .
S18 Ag26 Ag1 80.81(7) .
S18 Ag26 Ag18 162.15(8) .
S18 Ag26 Ag17 74.28(7) .
S18 Ag26 Ag29 108.46(8) .
S18 Ag26 Ag28 45.98(7) .
S18 Ag26 S2 129.50(9) .
S18 Ag26 S12 115.24(9) .
O8 Ag26 Ag1 140.2(2) .
O8 Ag26 Ag18 58.7(2) .
O8 Ag26 Ag17 122.9(2) .
O8 Ag26 Ag29 78.0(2) .
O8 Ag26 Ag28 115.7(2) .
O8 Ag26 S2 103.0(2) .
O8 Ag26 S12 79.5(2) .
O8 Ag26 S18 120.7(2) .
S5 Ag16 Ag17 53.87(6) .
S11 Ag16 Ag17 163.02(7) .
S11 Ag16 S5 109.45(8) .
S11 Ag16 S18 108.61(10) .
S18 Ag16 Ag17 75.11(7) .
S18 Ag16 S5 101.65(8) .
O7 Ag16 Ag17 81.8(2) .
O7 Ag16 S5 112.0(3) .
O7 Ag16 S11 110.3(2) .
O7 Ag16 S18 114.4(2) .
Ag9 Ag15 Ag21 106.88(3) .
Ag14 Ag15 Ag9 100.53(3) .
Ag14 Ag15 Ag21 78.50(3) .
S8 Ag15 Ag9 52.36(6) .
S8 Ag15 Ag14 56.61(7) .
S8 Ag15 Ag21 118.11(7) .
S15 Ag15 Ag9 91.95(7) .
S15 Ag15 Ag14 129.53(7) .
S15 Ag15 Ag21 51.15(7) .
S15 Ag15 S8 140.89(9) .
O1 Ag15 Ag9 141.9(3) .
O1 Ag15 Ag14 81.4(2) .
O1 Ag15 Ag21 110.7(3) .
O1 Ag15 S8 102.7(3) .
O1 Ag15 S15 116.3(3) .
S15 Ag21 Ag15 48.53(7) .
S14 Ag21 Ag15 84.73(7) .
S14 Ag21 S15 130.85(10) .
N1 Ag21 Ag15 138.8(3) .
N1 Ag21 S15 110.9(3) .
N1 Ag21 S14 115.4(3) .
S19 Ag19 Ag2 69.32(6) .
S19 Ag19 S7 105.14(9) .
S13 Ag19 Ag2 127.51(7) .
S13 Ag19 S19 148.25(10) .
S13 Ag19 S7 106.60(9) .
S7 Ag19 Ag2 62.52(7) .
Ag1 Ag29 Ag28 52.65(3) .
Ag2 Ag29 Ag1 53.86(2) .
Ag2 Ag29 Ag28 100.10(3) .
Ag30 Ag29 Ag1 89.29(3) .
Ag30 Ag29 Ag2 61.84(3) .
Ag30 Ag29 Ag28 90.58(4) .
Ag26 Ag29 Ag1 60.19(3) .
Ag26 Ag29 Ag2 102.27(3) .
Ag26 Ag29 Ag30 147.71(4) .
Ag26 Ag29 Ag28 63.33(3) .
S20 Ag29 Ag1 83.10(6) .
S20 Ag29 Ag2 99.66(6) .
S20 Ag29 Ag30 52.66(6) .
S20 Ag29 Ag26 108.93(7) .
S20 Ag29 Ag28 46.54(6) .
S20 Ag29 S19 103.89(8) .
S2 Ag29 Ag1 47.63(6) .
S2 Ag29 Ag2 52.05(5) .
S2 Ag29 Ag30 113.53(6) .
S2 Ag29 Ag26 54.58(6) .
S2 Ag29 Ag28 94.23(6) .
S2 Ag29 S20 130.59(8) .
S2 Ag29 S19 100.03(8) .
S19 Ag29 Ag1 121.26(6) .
S19 Ag29 Ag2 67.58(6) .
S19 Ag29 Ag30 56.83(6) .
S19 Ag29 Ag26 146.91(7) .
S19 Ag29 Ag28 147.37(6) .
O9 Ag29 Ag1 138.8(2) .
O9 Ag29 Ag2 155.3(3) .
O9 Ag29 Ag30 127.1(2) .
O9 Ag29 Ag26 79.7(2) .
O9 Ag29 Ag28 102.6(3) .
O9 Ag29 S20 102.9(2) .
O9 Ag29 S2 116.2(2) .
O9 Ag29 S19 97.2(2) .
Ag23 Ag22 Ag9 100.02(4) .
Ag23 Ag22 Ag27 89.87(4) .
Ag27 Ag22 Ag9 76.24(3) .
S9 Ag22 Ag9 51.02(6) .
S9 Ag22 Ag23 57.61(6) .
S9 Ag22 Ag27 103.14(7) .
S15 Ag22 Ag9 92.03(7) .
S15 Ag22 Ag23 149.72(8) .
S15 Ag22 Ag27 66.03(7) .
S15 Ag22 S9 142.80(10) .
O3 Ag22 Ag9 148.3(3) .
O3 Ag22 Ag23 74.7(2) .
O3 Ag22 Ag27 134.0(3) .
O3 Ag22 S9 104.1(3) .
O3 Ag22 S15 108.3(3) .
Ag18 Ag12 Ag13 61.99(3) .
S6 Ag12 Ag18 87.14(7) .
S6 Ag12 Ag13 51.39(6) .
S12 Ag12 Ag18 50.26(7) .
S12 Ag12 Ag13 112.19(7) .
S12 Ag12 S6 117.27(9) .
N3 Ag12 Ag18 94.2(3) .
N3 Ag12 Ag13 70.0(3) .
N3 Ag12 S6 111.9(3) .
N3 Ag12 S12 114.4(3) .
N3 Ag12 N4 95.6(4) .
N4 Ag12 Ag18 151.1(3) .
N4 Ag12 Ag13 146.7(3) .
N4 Ag12 S6 113.9(3) .
N4 Ag12 S12 101.1(3) .
Ag3 Ag31 Ag24 93.82(4) .
S20 Ag31 Ag3 85.01(6) .
S20 Ag31 Ag24 134.88(7) .
S20 Ag31 S17 95.13(9) .
S16 Ag31 Ag3 81.70(7) .
S16 Ag31 Ag24 85.17(7) .
S16 Ag31 S20 138.61(10) .
S16 Ag31 S17 125.41(10) .
S17 Ag31 Ag3 119.78(7) .
S17 Ag31 Ag24 47.17(6) .
Ag30 Ag27 Ag3 59.76(3) .
Ag30 Ag27 Ag22 146.80(5) .
Ag22 Ag27 Ag3 88.27(4) .
S3 Ag27 Ag3 47.30(6) .
S3 Ag27 Ag30 55.46(6) .
S3 Ag27 Ag22 97.15(6) .
S16 Ag27 Ag3 75.75(7) .
S16 Ag27 Ag30 103.64(7) .
S16 Ag27 Ag22 74.05(7) .
S16 Ag27 S3 122.89(10) .
O12 Ag27 Ag3 146.2(2) .
O12 Ag27 Ag30 86.4(2) .
O12 Ag27 Ag22 125.2(2) .
O12 Ag27 S3 115.4(3) .
O12 Ag27 S16 115.0(3) .
Ag1 Ag28 Ag25 98.07(4) .
Ag1 Ag28 Ag26 59.27(3) .
Ag1 Ag28 Ag29 61.03(3) .
Ag25 Ag28 Ag26 122.57(4) .
Ag25 Ag28 Ag29 158.43(4) .
Ag29 Ag28 Ag26 53.45(3) .
S20 Ag28 Ag1 92.54(7) .
S20 Ag28 Ag25 131.51(8) .
S20 Ag28 Ag26 103.50(8) .
S20 Ag28 Ag29 50.93(7) .
S18 Ag28 Ag1 86.14(7) .
S18 Ag28 Ag25 82.73(7) .
S18 Ag28 Ag26 47.14(7) .
S18 Ag28 Ag29 99.92(8) .
S18 Ag28 S20 145.39(11) .
Ag5 S5 Ag6 100.95(9) .
Ag5 S5 Ag17 137.25(11) .
Ag5 S5 Ag16 85.02(8) .
Ag6 S5 Ag17 77.59(7) .
Ag6 S5 Ag16 130.51(10) .
Ag17 S5 Ag16 66.49(7) .
C11 S5 Ag5 110.8(3) .
C11 S5 Ag6 114.9(4) .
C11 S5 Ag17 108.2(3) .
C11 S5 Ag16 108.2(4) .
Ag3 S3 Ag2 70.40(7) .
Ag3 S3 Ag9 75.71(7) .
Ag3 S3 Ag20 140.57(10) .
Ag3 S3 Ag30 76.68(7) .
Ag3 S3 Ag27 82.02(8) .
Ag2 S3 Ag9 107.58(9) .
Ag2 S3 Ag20 80.01(7) .
Ag2 S3 Ag30 76.04(7) .
Ag2 S3 Ag27 140.32(11) .
Ag9 S3 Ag20 139.80(10) .
Ag30 S3 Ag9 148.82(11) .
Ag30 S3 Ag20 71.21(7) .
Ag27 S3 Ag9 91.91(8) .
Ag27 S3 Ag20 107.12(9) .
Ag27 S3 Ag30 70.09(7) .
Ag30 S20 Ag29 72.02(7) .
Ag31 S20 Ag30 84.60(8) .
Ag31 S20 Ag29 135.32(10) .
Ag28 S20 Ag30 131.14(11) .
Ag28 S20 Ag29 82.53(9) .
Ag28 S20 Ag31 85.44(9) .
C2 S20 Ag30 113.6(4) .
C2 S20 Ag29 112.9(3) .
C2 S20 Ag31 111.3(3) .
C2 S20 Ag28 114.6(4) .
Ag1 S1 Ag3 74.11(7) .
Ag1 S1 Ag5 69.76(7) .
Ag1 S1 Ag4 111.11(9) .
Ag3 S1 Ag5 119.31(10) .
Ag3 S1 Ag4 70.30(6) .
Ag5 S1 Ag4 79.44(7) .
Ag1 S2 Ag2 70.32(7) .
Ag1 S2 Ag6 77.30(7) .
Ag1 S2 Ag7 116.91(9) .
Ag1 S2 Ag26 76.91(7) .
Ag1 S2 Ag29 79.13(7) .
Ag2 S2 Ag6 114.83(9) .
Ag2 S2 Ag7 75.58(7) .
Ag2 S2 Ag26 135.02(10) .
Ag2 S2 Ag29 73.58(7) .
Ag6 S2 Ag7 71.28(6) .
Ag26 S2 Ag6 85.97(8) .
Ag26 S2 Ag7 148.61(10) .
Ag26 S2 Ag29 70.62(7) .
Ag29 S2 Ag6 149.92(11) .
Ag29 S2 Ag7 137.17(10) .
Ag9 S9 Ag4 93.62(9) .
Ag9 S9 Ag23 127.13(10) .
Ag9 S9 Ag22 75.11(8) .
Ag4 S9 Ag23 91.85(8) .
Ag4 S9 Ag22 141.00(11) .
Ag22 S9 Ag23 68.27(7) .
C9 S9 Ag9 111.5(4) .
C9 S9 Ag4 110.6(4) .
C9 S9 Ag23 115.4(4) .
C9 S9 Ag22 108.2(4) .
Ag6 S6 Ag13 126.02(10) .
Ag6 S6 Ag12 85.18(8) .
Ag7 S6 Ag13 73.40(8) .
Ag7 S6 Ag6 82.55(8) .
Ag7 S6 Ag12 133.19(11) .
Ag12 S6 Ag13 78.14(8) .
C15 S6 Ag13 109.3(4) .
C15 S6 Ag6 124.7(4) .
C15 S6 Ag7 113.8(4) .
C15 S6 Ag12 110.3(4) .
Ag20 S19 Ag30 74.08(7) .
Ag20 S19 Ag19 101.80(10) .
Ag20 S19 Ag29 127.03(10) .
Ag30 S19 Ag29 64.96(6) .
Ag19 S19 Ag30 126.81(10) .
Ag19 S19 Ag29 79.19(8) .
C13 S19 Ag20 106.9(4) .
C13 S19 Ag30 122.6(4) .
C13 S19 Ag19 109.5(4) .
C13 S19 Ag29 122.8(4) .
Ag9 S8 Ag14 130.55(10) .
Ag8 S8 Ag9 92.85(9) .
Ag8 S8 Ag14 75.60(8) .
Ag8 S8 Ag15 123.86(11) .
Ag15 S8 Ag9 76.40(8) .
Ag15 S8 Ag14 71.67(7) .
C8 S8 Ag9 115.6(4) .
C8 S8 Ag14 111.7(4) .
C8 S8 Ag8 119.5(4) .
C8 S8 Ag15 114.6(4) .
Ag31 S16 Ag23 113.28(11) .
Ag31 S16 Ag27 94.70(10) .
Ag27 S16 Ag23 114.64(11) .
C3 S16 Ag23 109.5(4) .
C3 S16 Ag31 113.1(4) .
C3 S16 Ag27 111.0(4) .
Ag11 S4 Ag5 71.51(7) .
Ag11 S4 Ag4 115.80(11) .
Ag5 S4 Ag4 80.17(8) .
Ag10 S4 Ag11 71.80(8) .
Ag10 S4 Ag5 116.58(11) .
Ag10 S4 Ag4 71.92(8) .
C23 S4 Ag11 110.0(4) .
C23 S4 Ag5 133.1(4) .
C23 S4 Ag10 107.5(4) .
C23 S4 Ag4 130.6(4) .
Ag15 S15 Ag21 80.32(9) .
Ag15 S15 Ag22 93.27(10) .
Ag22 S15 Ag21 139.20(11) .
C4 S15 Ag15 106.9(4) .
C4 S15 Ag21 110.4(4) .
C4 S15 Ag22 110.1(4) .
Ag18 S13 Ag13 84.19(9) .
Ag18 S13 Ag19 104.94(10) .
Ag19 S13 Ag13 115.31(10) .
C17 S13 Ag18 112.4(3) .
C17 S13 Ag13 113.1(4) .
C17 S13 Ag19 120.5(4) .
Ag20 S14 Ag14 109.99(11) .
Ag20 S14 Ag21 106.57(11) .
Ag21 S14 Ag14 105.09(10) .
C5 S14 Ag14 110.5(4) .
C5 S14 Ag20 113.6(3) .
C5 S14 Ag21 110.6(4) .
Ag11 S11 Ag16 118.90(11) .
Ag25 S11 Ag11 96.34(10) .
Ag25 S11 Ag16 99.15(10) .
C6 S11 Ag11 113.5(4) .
C6 S11 Ag25 110.7(4) .
C6 S11 Ag16 115.0(4) .
Ag10 S10 Ag23 122.03(11) .
Ag24 S10 Ag10 97.89(10) .
Ag24 S10 Ag23 91.69(10) .
C20 S10 Ag10 112.1(4) .
C20 S10 Ag23 116.2(4) .
C20 S10 Ag24 112.5(4) .
Ag8 S7 Ag7 106.69(12) .
Ag8 S7 Ag19 124.69(11) .
Ag7 S7 Ag19 83.96(8) .
C29 S7 Ag8 107.4(4) .
C29 S7 Ag7 111.3(4) .
C29 S7 Ag19 118.9(4) .
Ag18 S12 Ag17 127.63(11) .
Ag18 S12 Ag26 69.87(7) .
Ag18 S12 Ag12 77.10(8) .
Ag17 S12 Ag26 67.39(7) .
Ag17 S12 Ag12 102.46(10) .
Ag12 S12 Ag26 123.03(9) .
C1 S12 Ag18 110.7(4) .
C1 S12 Ag17 116.7(4) .
C1 S12 Ag26 121.3(4) .
C1 S12 Ag12 113.3(4) .
Ag26 S18 Ag16 112.36(11) .
Ag28 S18 Ag26 86.88(10) .
Ag28 S18 Ag16 117.90(11) .
C42 S18 Ag26 114.0(4) .
C42 S18 Ag16 113.7(4) .
C42 S18 Ag28 109.3(4) .
C33 O10 Ag10 118.7(7) .
C28 O13 Ag30 128.9(8) .
C7 O9 Ag29 121.6(7) .
C44 O3 Ag22 129.9(9) .
C14 O2 Ag14 122.0(8) .
C7 O8 Ag26 121.7(8) .
C28 O12 Ag27 112.4(9) .
C38 O6 Ag17 123.9(8) .
C38 O7 Ag16 121.3(8) .
C10 C9 S9 107.5(8) .
C41 C9 S9 108.6(8) .
C41 C9 C10 110.7(10) .
C63 C9 S9 105.9(8) .
C63 C9 C10 111.4(11) .
C63 C9 C41 112.4(11) .
C12 C11 S5 107.5(7) .
C25 C11 S5 107.8(7) .
C25 C11 C12 109.2(10) .
C26 C11 S5 107.7(8) .
C26 C11 C12 111.1(10) .
C26 C11 C25 113.3(10) .
C21 C13 S19 108.3(8) .
C21 C13 C58 109.0(10) .
C22 C13 S19 108.9(8) .
C22 C13 C21 112.4(10) .
C22 C13 C58 110.7(11) .
C58 C13 S19 107.2(8) .
C27 C4 S15 109.5(7) .
C27 C4 C40 110.1(10) .
C40 C4 S15 107.9(9) .
C65 C4 S15 106.6(8) .
C65 C4 C27 111.3(11) .
C65 C4 C40 111.3(12) .
C14 O1 Ag15 122.3(8) .
C50 C3 S16 107.9(8) .
C70 C3 S16 108.2(9) .
C70 C3 C50 109.2(12) .
C76 C3 S16 108.0(9) .
C76 C3 C50 109.8(12) .
C76 C3 C70 113.5(12) .
C30 C8 S8 108.2(8) .
C31 C8 S8 107.1(8) .
C31 C8 C30 112.5(10) .
C31 C8 C36 112.0(10) .
C36 C8 S8 105.5(8) .
C36 C8 C30 111.1(10) .
C44 O4 Ag23 116.7(9) .
C32 C5 S14 108.5(8) .
C32 C5 C59 109.9(10) .
C59 C5 S14 107.3(8) .
C67 C5 S14 107.9(9) .
C67 C5 C32 112.7(12) .
C67 C5 C59 110.3(11) .
O9 C7 C55 113.1(10) .
O8 C7 O9 131.4(11) .
O8 C7 C55 115.5(10) .
C11 C12 H12A 109.5 .
C11 C12 H12B 109.5 .
C11 C12 H12C 109.5 .
H12A C12 H12B 109.5 .
H12A C12 H12C 109.5 .
H12B C12 H12C 109.5 .
C57 C2 S20 106.7(8) .
C74 C2 S20 108.0(8) .
C74 C2 C57 108.7(13) .
C75 C2 S20 108.4(9) .
C75 C2 C57 110.2(14) .
C75 C2 C74 114.4(13) .
C33 O11 Ag11 124.4(9) .
C9 C10 H10A 109.5 .
C9 C10 H10B 109.5 .
C9 C10 H10C 109.5 .
H10A C10 H10B 109.5 .
H10A C10 H10C 109.5 .
H10B C10 H10C 109.5 .
C39 C1 S12 108.1(8) .
C39 C1 C52 109.8(11) .
C39 C1 C51 111.8(12) .
C52 C1 S12 108.0(8) .
C51 C1 S12 108.0(8) .
C51 C1 C52 111.1(11) .
C37 C6 S11 110.1(8) .
C37 C6 C77 108.5(12) .
C77 C6 S11 104.7(9) .
C82 C6 S11 107.7(9) .
C82 C6 C37 114.1(13) .
C82 C6 C77 111.4(14) .
H19A C19 H19B 109.5 .
H19A C19 H19C 109.5 .
H19B C19 H19C 109.5 .
C17 C19 H19A 109.5 .
C17 C19 H19B 109.5 .
C17 C19 H19C 109.5 .
C4 C27 H27A 109.5 .
C4 C27 H27B 109.5 .
C4 C27 H27C 109.5 .
H27A C27 H27B 109.5 .
H27A C27 H27C 109.5 .
H27B C27 H27C 109.5 .
C8 C30 H30A 109.5 .
C8 C30 H30B 109.5 .
C8 C30 H30C 109.5 .
H30A C30 H30B 109.5 .
H30A C30 H30C 109.5 .
H30B C30 H30C 109.5 .
C16 C15 S6 108.0(8) .
C16 C15 C46 110.9(11) .
C45 C15 S6 109.1(9) .
C45 C15 C16 110.0(12) .
C45 C15 C46 110.4(12) .
C46 C15 S6 108.4(8) .
O2 C14 C62 114.7(11) .
O1 C14 O2 132.1(12) .
O1 C14 C62 112.9(11) .
C24 C23 S4 108.5(9) .
C24 C23 C64 110.4(10) .
C35 C23 S4 107.8(8) .
C35 C23 C24 111.9(11) .
C35 C23 C64 112.4(12) .
C64 C23 S4 105.5(8) .
C11 C25 H25A 109.5 .
C11 C25 H25B 109.5 .
C11 C25 H25C 109.5 .
H25A C25 H25B 109.5 .
H25A C25 H25C 109.5 .
H25B C25 H25C 109.5 .
C15 C16 H16A 109.5 .
C15 C16 H16B 109.5 .
C15 C16 H16C 109.5 .
H16A C16 H16B 109.5 .
H16A C16 H16C 109.5 .
H16B C16 H16C 109.5 .
C19 C17 S13 109.8(8) .
C19 C17 C18 110.1(10) .
C18 C17 S13 105.1(7) .
C34 C17 S13 108.3(8) .
C34 C17 C19 111.6(10) .
C34 C17 C18 111.7(10) .
C47 C29 S7 108.3(8) .
C47 C29 C69 109.4(12) .
C69 C29 S7 107.6(8) .
C71 C29 S7 107.0(10) .
C71 C29 C47 112.4(11) .
C71 C29 C69 112.0(12) .
C8 C31 H31A 109.5 .
C8 C31 H31B 109.5 .
C8 C31 H31C 109.5 .
H31A C31 H31B 109.5 .
H31A C31 H31C 109.5 .
H31B C31 H31C 109.5 .
C13 C21 H21A 109.5 .
C13 C21 H21B 109.5 .
C13 C21 H21C 109.5 .
H21A C21 H21B 109.5 .
H21A C21 H21C 109.5 .
H21B C21 H21C 109.5 .
C13 C22 H22A 109.5 .
C13 C22 H22B 109.5 .
C13 C22 H22C 109.5 .
H22A C22 H22B 109.5 .
H22A C22 H22C 109.5 .
H22B C22 H22C 109.5 .
C11 C26 H26A 109.5 .
C11 C26 H26B 109.5 .
C11 C26 H26C 109.5 .
H26A C26 H26B 109.5 .
H26A C26 H26C 109.5 .
H26B C26 H26C 109.5 .
O13 C28 C68 113.1(10) .
O12 C28 O13 132.2(13) .
O12 C28 C68 114.5(12) .
C23 C24 H24A 109.5 .
C23 C24 H24B 109.5 .
C23 C24 H24C 109.5 .
H24A C24 H24B 109.5 .
H24A C24 H24C 109.5 .
H24B C24 H24C 109.5 .
C56 C20 S10 106.3(9) .
C61 C20 S10 110.1(9) .
C61 C20 C56 109.6(12) .
C61 C20 C72 110.8(12) .
C72 C20 S10 107.5(9) .
C72 C20 C56 112.4(13) .
C17 C18 H18A 109.5 .
C17 C18 H18B 109.5 .
C17 C18 H18C 109.5 .
H18A C18 H18B 109.5 .
H18A C18 H18C 109.5 .
H18B C18 H18C 109.5 .
C48 O100 Ag2 125.3(10) .
H43A C43 H43B 109.5 .
H43A C43 H43C 109.5 .
H43B C43 H43C 109.5 .
C42 C43 H43A 109.5 .
C42 C43 H43B 109.5 .
C42 C43 H43C 109.5 .
N1 C201 C203 176.1(16) .
O3 C44 C73 115.1(12) .
O4 C44 O3 130.4(13) .
O4 C44 C73 114.5(13) .
C201 N1 Ag21 171.8(11) .
C8 C36 H36A 109.5 .
C8 C36 H36B 109.5 .
C8 C36 H36C 109.5 .
H36A C36 H36B 109.5 .
H36A C36 H36C 109.5 .
H36B C36 H36C 109.5 .
C43 C42 S18 111.3(8) .
C53 C42 S18 107.5(8) .
C53 C42 C43 110.2(11) .
C54 C42 S18 109.2(8) .
C54 C42 C43 109.4(10) .
C54 C42 C53 109.1(11) .
C1 C39 H39A 109.5 .
C1 C39 H39B 109.5 .
C1 C39 H39C 109.5 .
H39A C39 H39B 109.5 .
H39A C39 H39C 109.5 .
H39B C39 H39C 109.5 .
C23 C35 H35A 109.5 .
C23 C35 H35B 109.5 .
C23 C35 H35C 109.5 .
H35A C35 H35B 109.5 .
H35A C35 H35C 109.5 .
H35B C35 H35C 109.5 .
C4 C40 H40A 109.5 .
C4 C40 H40B 109.5 .
C4 C40 H40C 109.5 .
H40A C40 H40B 109.5 .
H40A C40 H40C 109.5 .
H40B C40 H40C 109.5 .
C6 C37 H37A 109.5 .
C6 C37 H37B 109.5 .
C6 C37 H37C 109.5 .
H37A C37 H37B 109.5 .
H37A C37 H37C 109.5 .
H37B C37 H37C 109.5 .
C9 C41 H41A 109.5 .
C9 C41 H41B 109.5 .
C9 C41 H41C 109.5 .
H41A C41 H41B 109.5 .
H41A C41 H41C 109.5 .
H41B C41 H41C 109.5 .
C17 C34 H34A 109.5 .
C17 C34 H34B 109.5 .
C17 C34 H34C 109.5 .
H34A C34 H34B 109.5 .
H34A C34 H34C 109.5 .
H34B C34 H34C 109.5 .
O6 C38 O7 129.2(12) .
O6 C38 C66 117.3(12) .
O7 C38 C66 113.5(13) .
O10 C33 O11 130.9(12) .
O10 C33 C60 116.4(11) .
O11 C33 C60 112.7(12) .
C5 C32 H32A 109.5 .
C5 C32 H32B 109.5 .
C5 C32 H32C 109.5 .
H32A C32 H32B 109.5 .
H32A C32 H32C 109.5 .
H32B C32 H32C 109.5 .
C202 N2 Ag14 173.6(11) .
F3 C49 F2 107.0(11) .
F3 C49 C48 110.9(10) .
F1 C49 F3 108.2(11) .
F1 C49 F2 109.1(11) .
F1 C49 C48 113.0(11) .
F2 C49 C48 108.4(10) .
C15 C45 H45A 109.5 .
C15 C45 H45B 109.5 .
C15 C45 H45C 109.5 .
H45A C45 H45B 109.5 .
H45A C45 H45C 109.5 .
H45B C45 H45C 109.5 .
O101 C48 C49 117.0(11) .
O100 C48 O101 128.2(14) .
O100 C48 C49 113.5(11) .
C42 C53 H53A 109.5 .
C42 C53 H53B 109.5 .
C42 C53 H53C 109.5 .
H53A C53 H53B 109.5 .
H53A C53 H53C 109.5 .
H53B C53 H53C 109.5 .
N2 C202 C204 179.3(17) .
C1 C52 H52A 109.5 .
C1 C52 H52B 109.5 .
C1 C52 H52C 109.5 .
H52A C52 H52B 109.5 .
H52A C52 H52C 109.5 .
H52B C52 H52C 109.5 .
F4 C55 C7 113.6(10) .
F4 C55 F5 105.2(13) .
F4 C55 F6 109.9(12) .
F5 C55 C7 111.9(11) .
F6 C55 C7 109.5(12) .
F6 C55 F5 106.5(11) .
C13 C58 H58A 109.5 .
C13 C58 H58B 109.5 .
C13 C58 H58C 109.5 .
H58A C58 H58B 109.5 .
H58A C58 H58C 109.5 .
H58B C58 H58C 109.5 .
C3 C50 H50A 109.5 .
C3 C50 H50B 109.5 .
C3 C50 H50C 109.5 .
H50A C50 H50B 109.5 .
H50A C50 H50C 109.5 .
H50B C50 H50C 109.5 .
C1 C51 H51A 109.5 .
C1 C51 H51B 109.5 .
C1 C51 H51C 109.5 .
H51A C51 H51B 109.5 .
H51A C51 H51C 109.5 .
H51B C51 H51C 109.5 .
C20 C56 H56A 109.5 .
C20 C56 H56B 109.5 .
C20 C56 H56C 109.5 .
H56A C56 H56B 109.5 .
H56A C56 H56C 109.5 .
H56B C56 H56C 109.5 .
C29 C47 H47A 109.5 .
C29 C47 H47B 109.5 .
C29 C47 H47C 109.5 .
H47A C47 H47B 109.5 .
H47A C47 H47C 109.5 .
H47B C47 H47C 109.5 .
C42 C54 H54A 109.5 .
C42 C54 H54B 109.5 .
C42 C54 H54C 109.5 .
H54A C54 H54B 109.5 .
H54A C54 H54C 109.5 .
H54B C54 H54C 109.5 .
C15 C46 H46A 109.5 .
C15 C46 H46B 109.5 .
C15 C46 H46C 109.5 .
H46A C46 H46B 109.5 .
H46A C46 H46C 109.5 .
H46B C46 H46C 109.5 .
C2 C57 H57A 109.5 .
C2 C57 H57B 109.5 .
C2 C57 H57C 109.5 .
H57A C57 H57B 109.5 .
H57A C57 H57C 109.5 .
H57B C57 H57C 109.5 .
C5 C59 H59A 109.5 .
C5 C59 H59B 109.5 .
C5 C59 H59C 109.5 .
H59A C59 H59B 109.5 .
H59A C59 H59C 109.5 .
H59B C59 H59C 109.5 .
C205 N3 Ag12 172.3(12) .
F7 C60 C33 113.0(12) .
F8 C60 C33 115.2(13) .
F8 C60 F7 105.9(12) .
F8 C60 F9 108.6(15) .
F9 C60 C33 109.2(11) .
F9 C60 F7 104.3(13) .
F16 C68 C28 117.7(13) .
F16 C68 F17 101.4(16) .
F17 C68 C28 113.9(14) .
F18 C68 C28 113.4(14) .
F18 C68 F16 104.6(19) .
F18 C68 F17 104.2(19) .
N3 C205 C206 178.0(17) .
C5 C67 H67A 109.5 .
C5 C67 H67B 109.5 .
C5 C67 H67C 109.5 .
H67A C67 H67B 109.5 .
H67A C67 H67C 109.5 .
H67B C67 H67C 109.5 .
C20 C61 H61A 109.5 .
C20 C61 H61B 109.5 .
C20 C61 H61C 109.5 .
H61A C61 H61B 109.5 .
H61A C61 H61C 109.5 .
H61B C61 H61C 109.5 .
C23 C64 H64A 109.5 .
C23 C64 H64B 109.5 .
C23 C64 H64C 109.5 .
H64A C64 H64B 109.5 .
H64A C64 H64C 109.5 .
H64B C64 H64C 109.5 .
C9 C63 H63A 109.5 .
C9 C63 H63B 109.5 .
C9 C63 H63C 109.5 .
H63A C63 H63B 109.5 .
H63A C63 H63C 109.5 .
H63B C63 H63C 109.5 .
F10 C62 C14 112.6(12) .
F10 C62 F12 106.5(12) .
F11 C62 C14 114.6(11) .
F11 C62 F10 109.8(14) .
F11 C62 F12 103.2(12) .
F12 C62 C14 109.3(12) .
C29 C69 H69A 109.5 .
C29 C69 H69B 109.5 .
C29 C69 H69C 109.5 .
H69A C69 H69B 109.5 .
H69A C69 H69C 109.5 .
H69B C69 H69C 109.5 .
C202 C204 H20A 109.5 .
C202 C204 H20B 109.5 .
C202 C204 H20C 109.5 .
H20A C204 H20B 109.5 .
H20A C204 H20C 109.5 .
H20B C204 H20C 109.5 .
C201 C203 H20D 109.5 .
C201 C203 H20E 109.5 .
C201 C203 H20F 109.5 .
H20D C203 H20E 109.5 .
H20D C203 H20F 109.5 .
H20E C203 H20F 109.5 .
C4 C65 H65A 109.5 .
C4 C65 H65B 109.5 .
C4 C65 H65C 109.5 .
H65A C65 H65B 109.5 .
H65A C65 H65C 109.5 .
H65B C65 H65C 109.5 .
C3 C70 H70A 109.5 .
C3 C70 H70B 109.5 .
C3 C70 H70C 109.5 .
H70A C70 H70B 109.5 .
H70A C70 H70C 109.5 .
H70B C70 H70C 109.5 .
F14 C66 C38 115.9(13) .
F14 C66 F13 103.4(15) .
F14 C66 F15 112.9(18) .
F13 C66 C38 111.7(15) .
F15 C66 C38 111.9(13) .
F15 C66 F13 99.3(16) .
C207 N4 Ag12 153.3(15) .
C205 C206 H20G 109.5 .
C205 C206 H20H 109.5 .
C205 C206 H20I 109.5 .
H20G C206 H20H 109.5 .
H20G C206 H20I 109.5 .
H20H C206 H20I 109.5 .
N4 C207 C208 178.6(19) .
C2 C74 H74A 109.5 .
C2 C74 H74B 109.5 .
C2 C74 H74C 109.5 .
H74A C74 H74B 109.5 .
H74A C74 H74C 109.5 .
H74B C74 H74C 109.5 .
C20 C72 H72A 109.5 .
C20 C72 H72B 109.5 .
C20 C72 H72C 109.5 .
H72A C72 H72B 109.5 .
H72A C72 H72C 109.5 .
H72B C72 H72C 109.5 .
C29 C71 H71A 109.5 .
C29 C71 H71B 109.5 .
C29 C71 H71C 109.5 .
H71A C71 H71B 109.5 .
H71A C71 H71C 109.5 .
H71B C71 H71C 109.5 .
C3 C76 H76A 109.5 .
C3 C76 H76B 109.5 .
C3 C76 H76C 109.5 .
H76A C76 H76B 109.5 .
H76A C76 H76C 109.5 .
H76B C76 H76C 109.5 .
F20 C73 C44 115.7(15) .
F20 C73 F19 105.2(15) .
F20 C73 F22 107.3(17) .
F19 C73 C44 107.9(13) .
F22 C73 C44 112.6(14) .
F22 C73 F19 107.7(18) .
C2 C75 H75A 109.5 .
C2 C75 H75B 109.5 .
C2 C75 H75C 109.5 .
H75A C75 H75B 109.5 .
H75A C75 H75C 109.5 .
H75B C75 H75C 109.5 .
C207 C208 H20J 109.5 .
C207 C208 H20K 109.5 .
C207 C208 H20L 109.5 .
H20J C208 H20K 109.5 .
H20J C208 H20L 109.5 .
H20K C208 H20L 109.5 .
Ag24 S17 Ag31 73.91(8) .
Ag25 S17 Ag24 78.28(9) .
Ag25 S17 Ag31 115.18(10) .
C78 S17 Ag24 109.1(4) .
C78 S17 Ag25 111.3(4) .
C78 S17 Ag31 132.8(4) .
C209 O20 Ag13 122.5(9) .
C80 C78 S17 107.5(8) .
C80 C78 C79 109.4(11) .
C81 C78 S17 106.9(8) .
C81 C78 C80 111.6(11) .
C81 C78 C79 111.6(12) .
C79 C78 S17 109.7(8) .
C78 C80 H80A 109.5 .
C78 C80 H80B 109.5 .
C78 C80 H80C 109.5 .
H80A C80 H80B 109.5 .
H80A C80 H80C 109.5 .
H80B C80 H80C 109.5 .
O20 C209 O21 129.8(12) .
O20 C209 C100 116.0(12) .
O21 C209 C100 114.2(11) .
C78 C81 H81A 109.5 .
C78 C81 H81B 109.5 .
C78 C81 H81C 109.5 .
H81A C81 H81B 109.5 .
H81A C81 H81C 109.5 .
H81B C81 H81C 109.5 .
C78 C79 H79A 109.5 .
C78 C79 H79B 109.5 .
C78 C79 H79C 109.5 .
H79A C79 H79B 109.5 .
H79A C79 H79C 109.5 .
H79B C79 H79C 109.5 .
C6 C77 H77A 109.5 .
C6 C77 H77B 109.5 .
C6 C77 H77C 109.5 .
H77A C77 H77B 109.5 .
H77A C77 H77C 109.5 .
H77B C77 H77C 109.5 .
C6 C82 H82A 109.5 .
C6 C82 H82B 109.5 .
C6 C82 H82C 109.5 .
H82A C82 H82B 109.5 .
H82A C82 H82C 109.5 .
H82B C82 H82C 109.5 .
F26 C100 C209 115.3(11) .
F26 C100 F27 107.3(10) .
F26 C100 F28 103.5(11) .
F27 C100 C209 109.5(11) .
F27 C100 F28 107.9(11) .
F28 C100 C209 112.9(10) .
N5 C501 C502 171(3) .
O5 C89 O58 92(5) 2_557

loop_
_geom_bond_atom_site_label_1
_geom_bond_atom_site_label_2
_geom_bond_distance
_geom_bond_site_symmetry_2
Ag1 Ag3 2.9395(11) .
Ag1 Ag2 2.8609(11) .
Ag1 Ag5 2.8925(11) .
Ag1 Ag6 3.2037(12) .
Ag1 Ag26 3.1360(12) .
Ag1 Ag29 3.2163(12) .
Ag1 Ag28 2.9227(13) .
Ag1 S1 2.438(2) .
Ag1 S2 2.420(3) .
Ag3 Ag2 2.8635(11) .
Ag3 Ag9 3.1373(11) .
Ag3 Ag4 2.9380(12) .
Ag3 Ag30 3.1301(12) .
Ag3 Ag31 3.0257(14) .
Ag3 Ag27 3.2890(15) .
Ag3 S3 2.441(3) .
Ag3 S1 2.440(2) .
Ag2 Ag8 3.0501(12) .
Ag2 Ag30 3.1581(12) .
Ag2 Ag19 3.2658(12) .
Ag2 Ag29 3.0965(11) .
Ag2 S3 2.526(3) .
Ag2 S2 2.546(2) .
Ag2 O100 2.585(9) .
Ag11 Ag5 2.9856(12) .
Ag11 Ag10 2.9206(12) .
Ag11 S4 2.503(3) .
Ag11 S11 2.415(3) .
Ag11 O11 2.336(9) .
Ag9 Ag15 3.0998(13) .
Ag9 Ag22 3.0670(14) .
Ag9 S3 2.663(3) .
Ag9 S9 2.467(3) .
Ag9 S8 2.525(3) .
Ag14 Ag8 3.1123(12) .
Ag14 Ag15 3.0079(13) .
Ag14 S8 2.646(3) .
Ag14 S14 2.474(3) .
Ag14 O2 2.398(8) .
Ag14 N2 2.343(11) .
Ag5 Ag4 3.3666(11) .
Ag5 S5 2.457(3) .
Ag5 S1 2.614(3) .
Ag5 S4 2.604(3) .
Ag10 Ag4 2.9978(12) .
Ag10 S4 2.478(3) .
Ag10 S10 2.394(3) .
Ag10 O10 2.372(9) .
Ag4 S1 2.654(2) .
Ag4 S9 2.491(3) .
Ag4 S4 2.624(3) .
Ag18 Ag13 3.2492(13) .
Ag18 Ag26 3.1020(13) .
Ag18 Ag12 3.0753(13) .
Ag18 S13 2.390(3) .
Ag18 S12 2.426(3) .
Ag8 S8 2.424(3) .
Ag8 S7 2.403(3) .
Ag13 Ag7 3.0095(12) .
Ag13 Ag12 3.2287(14) .
Ag13 S6 2.578(3) .
Ag13 S13 2.456(3) .
Ag13 O20 2.252(9) .
Ag20 Ag30 3.1663(13) .
Ag20 S3 2.828(3) .
Ag20 S19 2.411(3) .
Ag20 S14 2.382(3) .
Ag6 Ag17 3.1540(13) .
Ag6 Ag7 3.2980(12) .
Ag6 S5 2.475(3) .
Ag6 S2 2.698(3) .
Ag6 S6 2.543(3) .
Ag30 Ag29 3.0493(13) .
Ag30 Ag27 2.9689(14) .
Ag30 S3 2.601(3) .
Ag30 S20 2.549(3) .
Ag30 S19 2.817(3) .
Ag30 O13 2.360(9) .
Ag17 Ag26 3.0171(14) .
Ag17 Ag16 2.9044(13) .
Ag17 S5 2.558(2) .
Ag17 S12 2.447(3) .
Ag17 O6 2.299(9) .
Ag23 Ag22 2.9391(13) .
Ag23 S9 2.672(3) .
Ag23 S16 2.524(3) .
Ag23 S10 2.519(3) .
Ag23 O4 2.323(10) .
Ag24 Ag25 3.0344(13) .
Ag24 Ag31 3.1571(15) .
Ag24 S10 2.374(3) .
Ag24 S17 2.410(3) .
Ag7 S2 2.951(3) .
Ag7 S6 2.455(3) .
Ag7 S7 2.426(3) .
Ag25 Ag28 3.1590(16) .
Ag25 S11 2.371(3) .
Ag25 S17 2.397(3) .
Ag26 Ag29 3.0294(14) .
Ag26 Ag28 3.3700(16) .
Ag26 S2 2.617(3) .
Ag26 S12 2.941(3) .
Ag26 S18 2.474(3) .
Ag26 O8 2.386(8) .
Ag16 S5 2.733(3) .
Ag16 S11 2.508(3) .
Ag16 S18 2.563(3) .
Ag16 O7 2.330(9) .
Ag15 Ag21 3.1720(13) .
Ag15 S8 2.487(3) .
Ag15 S15 2.411(3) .
Ag15 O1 2.341(9) .
Ag21 S15 2.506(3) .
Ag21 S14 2.454(3) .
Ag21 N1 2.341(13) .
Ag19 S19 2.449(3) .
Ag19 S13 2.440(3) .
Ag19 S7 2.739(3) .
Ag29 Ag28 3.3669(17) .
Ag29 S20 2.636(3) .
Ag29 S2 2.624(3) .
Ag29 S19 2.861(3) .
Ag29 O9 2.342(8) .
Ag22 Ag27 3.0269(13) .
Ag22 S9 2.563(3) .
Ag22 S15 2.448(3) .
Ag22 O3 2.408(11) .
Ag12 S6 2.545(3) .
Ag12 S12 2.508(3) .
Ag12 N3 2.350(13) .
Ag12 N4 2.420(12) .
Ag31 S20 2.538(3) .
Ag31 S16 2.437(3) .
Ag31 S17 2.814(3) .
Ag27 S3 2.569(3) .
Ag27 S16 2.483(3) .
Ag27 O12 2.391(9) .
Ag28 S20 2.465(3) .
Ag28 S18 2.427(3) .
S5 C11 1.881(10) .
S20 C2 1.882(10) .
S9 C9 1.879(11) .
S6 C15 1.866(11) .
S19 C13 1.869(10) .
S8 C8 1.880(10) .
S16 C3 1.868(11) .
S4 C23 1.904(12) .
S15 C4 1.861(10) .
S13 C17 1.856(11) .
S14 C5 1.863(11) .
S11 C6 1.858(12) .
S10 C20 1.856(12) .
S7 C29 1.865(12) .
S12 C1 1.867(10) .
S18 C42 1.837(11) .
O10 C33 1.226(15) .
O13 C28 1.243(15) .
O9 C7 1.230(13) .
O3 C44 1.222(15) .
O2 C14 1.242(15) .
O8 C7 1.214(13) .
O12 C28 1.225(14) .
O6 C38 1.233(16) .
O7 C38 1.240(16) .
C9 C10 1.532(17) .
C9 C41 1.511(16) .
C9 C63 1.511(18) .
C11 C12 1.514(15) .
C11 C25 1.511(16) .
C11 C26 1.493(15) .
C13 C21 1.517(16) .
C13 C22 1.480(15) .
C13 C58 1.533(17) .
C4 C27 1.515(15) .
C4 C40 1.524(18) .
C4 C65 1.506(18) .
O1 C14 1.212(14) .
C3 C50 1.515(17) .
C3 C70 1.511(18) .
C3 C76 1.481(17) .
C8 C30 1.541(16) .
C8 C31 1.503(16) .
C8 C36 1.526(15) .
O4 C44 1.219(15) .
C5 C32 1.503(17) .
C5 C59 1.553(17) .
C5 C67 1.492(17) .
C7 C55 1.553(16) .
C12 H12A 0.9600 .
C12 H12B 0.9600 .
C12 H12C 0.9600 .
C2 C57 1.516(18) .
C2 C74 1.486(18) .
C2 C75 1.468(17) .
O11 C33 1.245(15) .
C10 H10A 0.9600 .
C10 H10B 0.9600 .
C10 H10C 0.9600 .
C1 C39 1.512(17) .
C1 C52 1.532(17) .
C1 C51 1.518(16) .
C6 C37 1.509(17) .
C6 C77 1.55(2) .
C6 C82 1.50(2) .
C19 H19A 0.9600 .
C19 H19B 0.9600 .
C19 H19C 0.9600 .
C19 C17 1.517(16) .
C27 H27A 0.9600 .
C27 H27B 0.9600 .
C27 H27C 0.9600 .
C30 H30A 0.9600 .
C30 H30B 0.9600 .
C30 H30C 0.9600 .
C15 C16 1.531(16) .
C15 C45 1.497(18) .
C15 C46 1.535(17) .
C14 C62 1.557(17) .
C23 C24 1.501(16) .
C23 C35 1.499(18) .
C23 C64 1.519(17) .
C25 H25A 0.9600 .
C25 H25B 0.9600 .
C25 H25C 0.9600 .
C16 H16A 0.9600 .
C16 H16B 0.9600 .
C16 H16C 0.9600 .
C17 C18 1.528(15) .
C17 C34 1.514(16) .
C29 C47 1.529(18) .
C29 C69 1.548(17) .
C29 C71 1.50(2) .
C31 H31A 0.9600 .
C31 H31B 0.9600 .
C31 H31C 0.9600 .
C21 H21A 0.9600 .
C21 H21B 0.9600 .
C21 H21C 0.9600 .
C22 H22A 0.9600 .
C22 H22B 0.9600 .
C22 H22C 0.9600 .
C26 H26A 0.9600 .
C26 H26B 0.9600 .
C26 H26C 0.9600 .
C28 C68 1.527(19) .
C24 H24A 0.9600 .
C24 H24B 0.9600 .
C24 H24C 0.9600 .
C20 C56 1.520(19) .
C20 C61 1.496(18) .
C20 C72 1.508(19) .
C18 H18A 0.9600 .
C18 H18B 0.9600 .
C18 H18C 0.9600 .
O101 C48 1.234(15) .
O100 C48 1.217(15) .
C43 H43A 0.9600 .
C43 H43B 0.9600 .
C43 H43C 0.9600 .
C43 C42 1.549(17) .
C201 N1 1.116(17) .
C201 C203 1.475(19) .
C44 C73 1.550(19) .
C36 H36A 0.9600 .
C36 H36B 0.9600 .
C36 H36C 0.9600 .
C42 C53 1.532(17) .
C42 C54 1.522(17) .
C39 H39A 0.9600 .
C39 H39B 0.9600 .
C39 H39C 0.9600 .
C35 H35A 0.9600 .
C35 H35B 0.9600 .
C35 H35C 0.9600 .
C40 H40A 0.9600 .
C40 H40B 0.9600 .
C40 H40C 0.9600 .
C37 H37A 0.9600 .
C37 H37B 0.9600 .
C37 H37C 0.9600 .
C41 H41A 0.9600 .
C41 H41B 0.9600 .
C41 H41C 0.9600 .
C34 H34A 0.9600 .
C34 H34B 0.9600 .
C34 H34C 0.9600 .
C38 C66 1.530(18) .
C33 C60 1.528(17) .
C32 H32A 0.9600 .
C32 H32B 0.9600 .
C32 H32C 0.9600 .
F4 C55 1.297(15) .
F5 C55 1.350(17) .
F3 C49 1.316(14) .
N2 C202 1.128(15) .
F1 C49 1.306(15) .
F2 C49 1.321(14) .
F6 C55 1.315(17) .
C49 C48 1.548(17) .
C45 H45A 0.9600 .
C45 H45B 0.9600 .
C45 H45C 0.9600 .
C53 H53A 0.9600 .
C53 H53B 0.9600 .
C53 H53C 0.9600 .
C202 C204 1.460(18) .
C52 H52A 0.9600 .
C52 H52B 0.9600 .
C52 H52C 0.9600 .
C58 H58A 0.9600 .
C58 H58B 0.9600 .
C58 H58C 0.9600 .
C50 H50A 0.9600 .
C50 H50B 0.9600 .
C50 H50C 0.9600 .
C51 H51A 0.9600 .
C51 H51B 0.9600 .
C51 H51C 0.9600 .
C56 H56A 0.9600 .
C56 H56B 0.9600 .
C56 H56C 0.9600 .
C47 H47A 0.9600 .
C47 H47B 0.9600 .
C47 H47C 0.9600 .
C54 H54A 0.9600 .
C54 H54B 0.9600 .
C54 H54C 0.9600 .
C46 H46A 0.9600 .
C46 H46B 0.9600 .
C46 H46C 0.9600 .
C57 H57A 0.9600 .
C57 H57B 0.9600 .
C57 H57C 0.9600 .
C59 H59A 0.9600 .
C59 H59B 0.9600 .
C59 H59C 0.9600 .
F7 C60 1.345(16) .
F10 C62 1.304(17) .
F11 C62 1.304(16) .
F12 C62 1.363(17) .
F16 C68 1.242(16) .
F14 C66 1.260(18) .
F8 C60 1.271(17) .
F9 C60 1.334(17) .
N3 C205 1.127(17) .
C68 F17 1.243(19) .
C68 F18 1.22(2) .
C205 C206 1.45(2) .
C67 H67A 0.9600 .
C67 H67B 0.9600 .
C67 H67C 0.9600 .
F13 C66 1.32(2) .
C61 H61A 0.9600 .
C61 H61B 0.9600 .
C61 H61C 0.9600 .
C64 H64A 0.9600 .
C64 H64B 0.9600 .
C64 H64C 0.9600 .
C63 H63A 0.9600 .
C63 H63B 0.9600 .
C63 H63C 0.9600 .
C69 H69A 0.9600 .
C69 H69B 0.9600 .
C69 H69C 0.9600 .
C204 H20A 0.9600 .
C204 H20B 0.9600 .
C204 H20C 0.9600 .
F15 C66 1.26(2) .
C203 H20D 0.9600 .
C203 H20E 0.9600 .
C203 H20F 0.9600 .
C65 H65A 0.9600 .
C65 H65B 0.9600 .
C65 H65C 0.9600 .
C70 H70A 0.9600 .
C70 H70B 0.9600 .
C70 H70C 0.9600 .
F20 C73 1.272(19) .
N4 C207 1.119(19) .
F19 C73 1.320(19) .
C206 H20G 0.9600 .
C206 H20H 0.9600 .
C206 H20I 0.9600 .
C207 C208 1.46(2) .
C74 H74A 0.9600 .
C74 H74B 0.9600 .
C74 H74C 0.9600 .
C72 H72A 0.9600 .
C72 H72B 0.9600 .
C72 H72C 0.9600 .
C71 H71A 0.9600 .
C71 H71B 0.9600 .
C71 H71C 0.9600 .
F22 C73 1.30(2) .
C76 H76A 0.9600 .
C76 H76B 0.9600 .
C76 H76C 0.9600 .
C75 H75A 0.9600 .
C75 H75B 0.9600 .
C75 H75C 0.9600 .
C208 H20J 0.9600 .
C208 H20K 0.9600 .
C208 H20L 0.9600 .
S17 C78 1.874(11) .
O20 C209 1.233(15) .
O21 C209 1.254(16) .
C78 C80 1.514(17) .
C78 C81 1.515(17) .
C78 C79 1.522(17) .
C80 H80A 0.9600 .
C80 H80B 0.9600 .
C80 H80C 0.9600 .
C209 C100 1.524(17) .
C81 H81A 0.9600 .
C81 H81B 0.9600 .
C81 H81C 0.9600 .
C79 H79A 0.9600 .
C79 H79B 0.9600 .
C79 H79C 0.9600 .
C77 H77A 0.9600 .
C77 H77B 0.9600 .
C77 H77C 0.9600 .
C82 H82A 0.9600 .
C82 H82B 0.9600 .
C82 H82C 0.9600 .
F26 C100 1.300(14) .
F27 C100 1.321(14) .
F28 C100 1.362(15) .
C501 N5 1.12(3) .
C501 C502 1.47(3) .
O5 C89 1.67(8) .
O58 C89 2.50(9) 2_557
C89 O58 2.50(9) 2_557

loop_
_geom_torsion_atom_site_label_1
_geom_torsion_atom_site_label_2
_geom_torsion_atom_site_label_3
_geom_torsion_atom_site_label_4
_geom_torsion
Ag2 O100 C48 O101 27(2)
Ag2 O100 C48 C49 -166.9(8)
Ag11 S11 C6 C37 -57.2(10)
Ag11 S11 C6 C77 59.2(10)
Ag11 S11 C6 C82 177.8(11)
Ag11 O11 C33 O10 -5(2)
Ag11 O11 C33 C60 176.8(9)
Ag9 S9 C9 C10 172.9(8)
Ag9 S9 C9 C41 -67.3(9)
Ag9 S9 C9 C63 53.7(9)
Ag9 S8 C8 C30 -176.3(7)
Ag9 S8 C8 C31 62.2(9)
Ag9 S8 C8 C36 -57.3(9)
Ag14 S8 C8 C30 18.5(9)
Ag14 S8 C8 C31 -103.0(8)
Ag14 S8 C8 C36 137.5(7)
Ag14 S14 C5 C32 177.3(7)
Ag14 S14 C5 C59 -64.0(8)
Ag14 S14 C5 C67 54.8(10)
Ag14 O2 C14 O1 12(2)
Ag14 O2 C14 C62 -162.9(9)
Ag5 S5 C11 C12 172.2(7)
Ag5 S5 C11 C25 54.6(8)
Ag5 S5 C11 C26 -68.0(8)
Ag10 S10 C20 C56 -65.7(10)
Ag10 S10 C20 C61 52.9(11)
Ag10 S10 C20 C72 173.7(9)
Ag10 O10 C33 O11 -13(2)
Ag10 O10 C33 C60 164.6(8)
Ag4 S9 C9 C10 70.2(9)
Ag4 S9 C9 C41 -170.0(8)
Ag4 S9 C9 C63 -49.1(9)
Ag18 S13 C17 C19 53.5(9)
Ag18 S13 C17 C18 171.9(7)
Ag18 S13 C17 C34 -68.6(9)
Ag18 S12 C1 C39 -137.4(9)
Ag18 S12 C1 C52 103.9(8)
Ag18 S12 C1 C51 -16.2(11)
Ag8 S8 C8 C30 -66.8(8)
Ag8 S8 C8 C31 171.7(7)
Ag8 S8 C8 C36 52.2(9)
Ag8 S7 C29 C47 -45.9(10)
Ag8 S7 C29 C69 -164.0(9)
Ag8 S7 C29 C71 75.5(10)
Ag13 S6 C15 C16 53.0(9)
Ag13 S6 C15 C45 -66.5(10)
Ag13 S6 C15 C46 173.2(8)
Ag13 S13 C17 C19 -39.8(9)
Ag13 S13 C17 C18 78.6(8)
Ag13 S13 C17 C34 -161.9(8)
Ag13 O20 C209 O21 17(2)
Ag13 O20 C209 C100 -165.1(8)
Ag20 S19 C13 C21 -57.7(8)
Ag20 S19 C13 C22 179.8(8)
Ag20 S19 C13 C58 59.9(9)
Ag20 S14 C5 C32 -58.5(9)
Ag20 S14 C5 C59 60.2(8)
Ag20 S14 C5 C67 179.0(9)
Ag6 S5 C11 C12 58.6(9)
Ag6 S5 C11 C25 -59.0(8)
Ag6 S5 C11 C26 178.5(7)
Ag6 S6 C15 C16 -129.6(8)
Ag6 S6 C15 C45 110.9(10)
Ag6 S6 C15 C46 -9.4(11)
Ag30 S20 C2 C57 75.1(11)
Ag30 S20 C2 C74 -41.7(10)
Ag30 S20 C2 C75 -166.2(12)
Ag30 S19 C13 C21 -139.3(7)
Ag30 S19 C13 C22 98.1(8)
Ag30 S19 C13 C58 -21.8(10)
Ag30 O13 C28 O12 19(2)
Ag30 O13 C28 C68 -166.0(9)
Ag17 S5 C11 C12 -25.8(9)
Ag17 S5 C11 C25 -143.4(7)
Ag17 S5 C11 C26 94.0(7)
Ag17 S12 C1 C39 65.7(10)
Ag17 S12 C1 C52 -53.0(10)
Ag17 S12 C1 C51 -173.2(9)
Ag17 O6 C38 O7 16(2)
Ag17 O6 C38 C66 -163.2(10)
Ag23 S9 C9 C10 -32.4(10)
Ag23 S9 C9 C41 87.5(9)
Ag23 S9 C9 C63 -151.6(7)
Ag23 S16 C3 C50 -69.3(10)
Ag23 S16 C3 C70 172.7(9)
Ag23 S16 C3 C76 49.4(10)
Ag23 S10 C20 C56 81.2(10)
Ag23 S10 C20 C61 -160.2(9)
Ag23 S10 C20 C72 -39.4(11)
Ag23 O4 C44 O3 -10(2)
Ag23 O4 C44 C73 169.6(10)
Ag24 S10 C20 C56 -174.9(8)
Ag24 S10 C20 C61 -56.3(11)
Ag24 S10 C20 C72 64.5(11)
Ag24 S17 C78 C80 -85.0(8)
Ag24 S17 C78 C81 155.0(8)
Ag24 S17 C78 C79 33.8(10)
Ag7 S6 C15 C16 132.8(8)
Ag7 S6 C15 C45 13.3(11)
Ag7 S6 C15 C46 -107.0(9)
Ag7 S7 C29 C47 70.6(9)
Ag7 S7 C29 C69 -47.5(11)
Ag7 S7 C29 C71 -168.1(8)
Ag25 S11 C6 C37 49.8(10)
Ag25 S11 C6 C77 166.2(9)
Ag25 S11 C6 C82 -75.2(13)
Ag25 S17 C78 C80 -169.5(7)
Ag25 S17 C78 C81 70.5(9)
Ag25 S17 C78 C79 -50.7(10)
Ag26 S12 C1 C39 144.3(8)
Ag26 S12 C1 C52 25.5(10)
Ag26 S12 C1 C51 -94.6(10)
Ag26 S18 C42 C43 21.5(10)
Ag26 S18 C42 C53 -99.3(9)
Ag26 S18 C42 C54 142.4(8)
Ag26 O8 C7 O9 -15.3(19)
Ag26 O8 C7 C55 164.3(8)
Ag16 S5 C11 C12 -96.3(8)
Ag16 S5 C11 C25 146.1(7)
Ag16 S5 C11 C26 23.6(8)
Ag16 S11 C6 C37 161.1(8)
Ag16 S11 C6 C77 -82.4(10)
Ag16 S11 C6 C82 36.2(13)
Ag16 S18 C42 C43 152.0(7)
Ag16 S18 C42 C53 31.2(10)
Ag16 S18 C42 C54 -87.0(9)
Ag16 O7 C38 O6 -20(2)
Ag16 O7 C38 C66 159.6(10)
Ag15 S8 C8 C30 97.6(8)
Ag15 S8 C8 C31 -23.9(9)
Ag15 S8 C8 C36 -143.5(7)
Ag15 S15 C4 C27 -59.0(9)
Ag15 S15 C4 C40 60.8(10)
Ag15 S15 C4 C65 -179.6(9)
Ag15 O1 C14 O2 6(2)
Ag15 O1 C14 C62 -179.1(9)
Ag21 S15 C4 C27 26.7(9)
Ag21 S15 C4 C40 146.5(9)
Ag21 S15 C4 C65 -93.9(9)
Ag21 S14 C5 C32 61.3(9)
Ag21 S14 C5 C59 180.0(7)
Ag21 S14 C5 C67 -61.2(10)
Ag19 S19 C13 C21 51.9(8)
Ag19 S19 C13 C22 -70.7(9)
Ag19 S19 C13 C58 169.4(8)
Ag19 S13 C17 C19 178.0(7)
Ag19 S13 C17 C18 -63.6(9)
Ag19 S13 C17 C34 55.9(9)
Ag19 S7 C29 C47 165.5(7)
Ag19 S7 C29 C69 47.4(11)
Ag19 S7 C29 C71 -73.1(10)
Ag29 S20 C2 C57 154.7(10)
Ag29 S20 C2 C74 37.9(10)
Ag29 S20 C2 C75 -86.6(12)
Ag29 S19 C13 C21 141.4(7)
Ag29 S19 C13 C22 18.9(10)
Ag29 S19 C13 C58 -101.0(8)
Ag29 O9 C7 O8 -12.0(19)
Ag29 O9 C7 C55 168.4(8)
Ag22 S9 C9 C10 -106.4(9)
Ag22 S9 C9 C41 13.5(9)
Ag22 S9 C9 C63 134.4(8)
Ag22 S15 C4 C27 -159.1(7)
Ag22 S15 C4 C40 -39.2(10)
Ag22 S15 C4 C65 80.4(10)
Ag22 O3 C44 O4 6(2)
Ag22 O3 C44 C73 -173.0(10)
Ag12 S6 C15 C16 -31.1(10)
Ag12 S6 C15 C45 -150.6(9)
Ag12 S6 C15 C46 89.1(9)
Ag12 S12 C1 C39 -53.0(10)
Ag12 S12 C1 C52 -171.7(7)
Ag12 S12 C1 C51 68.2(10)
Ag31 S20 C2 C57 -18.3(11)
Ag31 S20 C2 C74 -135.1(9)
Ag31 S20 C2 C75 100.4(12)
Ag31 S16 C3 C50 163.4(9)
Ag31 S16 C3 C70 45.3(10)
Ag31 S16 C3 C76 -78.0(10)
Ag31 S17 C78 C80 0.5(11)
Ag31 S17 C78 C81 -119.5(9)
Ag31 S17 C78 C79 119.3(9)
Ag27 S16 C3 C50 58.3(10)
Ag27 S16 C3 C70 -59.7(10)
Ag27 S16 C3 C76 177.0(9)
Ag27 O12 C28 O13 5.3(19)
Ag27 O12 C28 C68 -169.3(9)
Ag28 S20 C2 C57 -113.2(10)
Ag28 S20 C2 C74 130.0(9)
Ag28 S20 C2 C75 5.5(13)
Ag28 S18 C42 C43 -73.9(9)
Ag28 S18 C42 C53 165.3(8)
Ag28 S18 C42 C54 47.1(9)
O10 C33 C60 F7 13.3(18)
O10 C33 C60 F8 135.2(15)
O10 C33 C60 F9 -102.3(16)
O13 C28 C68 F16 -171.8(16)
O13 C28 C68 F17 70(2)
O13 C28 C68 F18 -49(2)
O9 C7 C55 F4 -43.8(17)
O9 C7 C55 F5 -162.8(12)
O9 C7 C55 F6 79.4(14)
O3 C44 C73 F20 -14(2)
O3 C44 C73 F19 103.4(17)
O3 C44 C73 F22 -137.9(17)
O2 C14 C62 F10 101.7(15)
O2 C14 C62 F11 -24.8(19)
O2 C14 C62 F12 -140.2(13)
O8 C7 C55 F4 136.5(13)
O8 C7 C55 F5 17.6(17)
O8 C7 C55 F6 -100.2(14)
O12 C28 C68 F16 4(2)
O12 C28 C68 F17 -114.6(19)
O12 C28 C68 F18 126(2)
O6 C38 C66 F14 -143.7(17)
O6 C38 C66 F13 -26(2)
O6 C38 C66 F15 85(2)
O7 C38 C66 F14 37(2)
O7 C38 C66 F13 154.9(15)
O7 C38 C66 F15 -95(2)
O1 C14 C62 F10 -74.1(17)
O1 C14 C62 F11 159.4(14)
O1 C14 C62 F12 44.1(16)
O4 C44 C73 F20 166.6(15)
O4 C44 C73 F19 -76.0(19)
O4 C44 C73 F22 43(2)
O11 C33 C60 F7 -168.3(12)
O11 C33 C60 F8 -46.4(18)
O11 C33 C60 F9 76.1(17)
F3 C49 C48 O101 17.4(17)
F3 C49 C48 O100 -150.4(13)
F1 C49 C48 O101 139.1(13)
F1 C49 C48 O100 -28.7(17)
F2 C49 C48 O101 -99.8(14)
F2 C49 C48 O100 92.4(15)
O20 C209 C100 F26 -29.6(17)
O20 C209 C100 F27 91.4(14)
O20 C209 C100 F28 -148.3(12)
O21 C209 C100 F26 148.4(12)
O21 C209 C100 F27 -90.6(14)
O21 C209 C100 F28 29.7(16)
